data_1543202
loop_
_publ_author_name
'Yang, Xiaoping'
'Wang, Shiqing'
'Schipper, Desmond'
'Zhang, Lijie'
'Li, Zongping'
'Huang, Shaoming'
'Yuan, Daqiang'
'Chen, Zhongning'
'Gnanam, Annie J.'
'Hall, Justin W.'
'King, Tyler L.'
'Que, Emily'
'Dieye, Yakhya'
'Vadivelu, Jamuna'
'Brown, Katherine A.'
'Jones, Richard A.'

_publ_section_title
;
 Self-assembly of high-nuclearity lanthanide-based nanoclusters for
 potential bioimaging applications.
;
_journal_issue 21
_journal_name_full Nanoscale
_journal_page_first 11123
_journal_page_last 11129
_journal_paper_doi 10.1039/c6nr00642f
_journal_volume 8
_journal_year 2016
_chemical_formula_moiety 'C204 H286 N12 Ni6 O80 Yb8, 2(O1.50), 2(C4 H10 O), 6(C2 H6 O), 6O, O)'
_chemical_formula_sum 'C224 H342 N12 Ni6 O98 Yb8'
_chemical_formula_weight 6507.68
_chemical_name_systematic
; 
 ? 
;
_space_group_IT_number 2
_symmetry_cell_setting triclinic
_symmetry_space_group_name_Hall '-P 1'
_symmetry_space_group_name_H-M 'P -1'
_atom_sites_solution_hydrogens geom
_atom_sites_solution_primary direct
_atom_sites_solution_secondary difmap
_audit_creation_method SHELXL-97
_cell_angle_alpha 103.53(3)
_cell_angle_beta 95.86(3)
_cell_angle_gamma 106.04(3)
_cell_formula_units_Z 1
_cell_length_a 13.643(3)
_cell_length_b 19.294(4)
_cell_length_c 31.918(6)
_cell_measurement_reflns_used 19568
_cell_measurement_temperature 223(2)
_cell_measurement_theta_max 30.8362
_cell_measurement_theta_min 1.5622
_cell_volume 7725(3)
_computing_cell_refinement 'Collect software, Nonius B.V. 1998'
_computing_data_collection 'Collect software, Nonius B.V. 1998'
_computing_data_reduction
;
DENZO and Scalepack (Otwinoski and Minor, 1997)
;
_computing_molecular_graphics 'XP SHELXTL/PC, Siemens Analytical'
_computing_structure_refinement 'XL SHELXTL/PC, Siemens Analytical'
_computing_structure_solution
;

SIR97 - Altomare A., Burla M.C., Camalli M., Cascarano G.L., Giacovazzo C., 
Guagliardi A., Moliterni A.G.G., Polidori G.,Spagna R.
;
_diffrn_ambient_temperature 223(1)
_diffrn_detector_area_resol_mean 13.6612
_diffrn_measured_fraction_theta_full 0.981
_diffrn_measured_fraction_theta_max 0.981
_diffrn_measurement_device_type 'Mercury2 (2x2 bin mode)'
_diffrn_measurement_method dtprofit.ref
_diffrn_radiation_monochromator 'Graphite Monochromator'
_diffrn_radiation_source 'Sealed tube'
_diffrn_radiation_type MoK\a
_diffrn_radiation_wavelength 0.710747
_diffrn_reflns_av_R_equivalents 0.0858
_diffrn_reflns_av_sigmaI/netI 0.1469
_diffrn_reflns_limit_h_max 15
_diffrn_reflns_limit_h_min -16
_diffrn_reflns_limit_k_max 22
_diffrn_reflns_limit_k_min -22
_diffrn_reflns_limit_l_max 33
_diffrn_reflns_limit_l_min -37
_diffrn_reflns_number 46990
_diffrn_reflns_theta_full 25.00
_diffrn_reflns_theta_max 25.00
_diffrn_reflns_theta_min 3.00
_exptl_absorpt_coefficient_mu 2.828
_exptl_absorpt_correction_T_max 1.000000
_exptl_absorpt_correction_T_min 0.486384
_exptl_absorpt_correction_type multi-scan
_exptl_absorpt_process_details 'DENZO and Scalepack (Otwinoski and Minor, 1997)'
_exptl_crystal_colour Yellow
_exptl_crystal_density_diffrn 1.399
_exptl_crystal_density_method 'not measured'
_exptl_crystal_description Block
_exptl_crystal_F_000 3282
_exptl_crystal_size_max 0.21
_exptl_crystal_size_mid 0.12
_exptl_crystal_size_min 0.09
_refine_diff_density_max 2.880
_refine_diff_density_min -2.141
_refine_diff_density_rms 0.237
_refine_ls_extinction_method none
_refine_ls_goodness_of_fit_ref 1.036
_refine_ls_hydrogen_treatment constr
_refine_ls_matrix_type full
_refine_ls_number_parameters 1612
_refine_ls_number_reflns 26679
_refine_ls_number_restraints 1082
_refine_ls_restrained_S_all 1.024
_refine_ls_R_factor_all 0.1439
_refine_ls_R_factor_gt 0.0876
_refine_ls_shift/su_max 0.003
_refine_ls_shift/su_mean 0.000
_refine_ls_structure_factor_coef Fsqd
_refine_ls_weighting_details 'calc w=1/[\s^2^(Fo^2^)+(0.0914P)^2^+125.4281P] where P=(Fo^2^+2Fc^2^)/3'
_refine_ls_weighting_scheme calc
_refine_ls_wR_factor_gt 0.2092
_refine_ls_wR_factor_ref 0.2499
_reflns_number_gt 16212
_reflns_number_total 26679
_reflns_threshold_expression >2sigma(I)
_cod_data_source_file c6nr00642f6.cif
_cod_data_source_block complex-7
_cod_depositor_comments
;
The following automatic conversions were performed:

'_symmetry_cell_setting' value 'Triclinic' changed to 'triclinic'
according to
/usr/data/users/saulius/crontab/automatic-downloads/rss-feeds/RSC/lib/dictionaries/cif_core.dic
dictionary named 'cif_core.dic' version 2.4.2 from 2011-04-26.

'_exptl_absorpt_correction_type' value 'Multi-scan' changed to
'multi-scan' according to
/usr/data/users/saulius/crontab/automatic-downloads/rss-feeds/RSC/lib/dictionaries/cif_core.dic
dictionary named 'cif_core.dic' version 2.4.2 from 2011-04-26.

Automatic conversion script
Id: cif_fix_values 4268 2015-11-12 08:31:59Z antanas 

 Adding full bibliography for 1543199--1543203.cif.
;
_cod_original_sg_symbol_H-M P-1
_cod_database_code 1543202

loop_
_symmetry_equiv_pos_as_xyz
'x, y, z'
'-x, -y, -z'

loop_
_atom_site_label
_atom_site_type_symbol
_atom_site_fract_x
_atom_site_fract_y
_atom_site_fract_z
_atom_site_U_iso_or_equiv
_atom_site_adp_type
_atom_site_occupancy
_atom_site_symmetry_multiplicity
_atom_site_calc_flag
_atom_site_refinement_flags
Yb1 Yb 0.83103(5) 0.19054(4) 0.69597(2) 0.03128(18) Uani 1 1 d U
Yb2 Yb 0.77805(5) 0.50646(4) 0.64763(2) 0.03029(18) Uani 1 1 d U
Yb3 Yb 0.70339(5) 0.46266(4) 0.85193(2) 0.03175(18) Uani 1 1 d U
Yb4 Yb 0.69147(5) 0.35589(4) 0.72032(2) 0.02926(18) Uani 1 1 d U
Ni1 Ni 1.07017(13) 0.16036(10) 0.68812(5) 0.0220(4) Uani 1 1 d U
Ni2 Ni 0.99453(13) 0.64624(10) 0.63975(5) 0.0219(4) Uani 1 1 d U
Ni3 Ni 0.84792(13) 0.59387(10) 0.95110(5) 0.0244(4) Uani 1 1 d U
N1 N 1.1533(9) 0.1654(6) 0.6368(4) 0.024(3) Uani 1 1 d U
N2 N 1.1211(9) 0.6575(6) 0.6091(4) 0.027(3) Uani 1 1 d U
N3 N 1.0402(9) 0.7579(6) 0.6754(3) 0.024(3) Uani 1 1 d U
N4 N 0.9113(8) 0.7067(7) 0.9686(3) 0.026(3) Uani 1 1 d U
N5 N 0.9108(8) 0.5724(7) 1.0072(3) 0.026(3) Uani 1 1 d U
N6 N 0.8157(9) 0.8678(7) 1.2782(4) 0.027(3) Uani 1 1 d U
O1 O 0.7565(7) 0.1441(5) 0.6117(3) 0.029(2) Uani 1 1 d U
O2 O 0.9495(6) 0.1746(5) 0.6487(3) 0.0177(19) Uani 1 1 d U
O3 O 0.9084(7) 0.6572(5) 0.5872(3) 0.020(2) Uani 1 1 d U
O4 O 0.7721(7) 0.6781(5) 0.5324(3) 0.028(2) Uani 1 1 d U
O5 O 0.6675(7) 0.5904(5) 0.6722(3) 0.028(2) Uani 1 1 d U
O6 O 0.8621(6) 0.6354(5) 0.6686(3) 0.0199(19) Uani 1 1 d U
O7 O 0.7184(7) 0.6042(6) 0.9730(3) 0.030(2) Uani 1 1 d U
O8 O 0.5357(7) 0.5863(6) 0.9948(3) 0.030(2) Uani 1 1 d U
O9 O 0.6549(7) 0.3476(5) 0.8803(3) 0.024(2) Uani 1 1 d U
O10 O 0.7746(7) 0.4812(5) 0.9254(3) 0.024(2) Uani 1 1 d U
O11 O 1.0086(7) 0.9502(5) 1.3338(3) 0.026(2) Uani 1 1 d U
O12 O 1.1167(8) 1.0656(6) 1.4003(3) 0.035(2) Uani 1 1 d U
O13 O 0.9705(7) 0.1631(5) 0.7363(3) 0.022(2) Uani 1 1 d U
O14 O 0.8254(7) 0.1318(6) 0.7598(3) 0.033(2) Uani 1 1 d U
O15 O 1.1250(7) 0.2737(5) 0.7167(3) 0.022(2) Uani 1 1 d U
O16 O 0.9758(7) 0.3034(5) 0.7186(3) 0.028(2) Uani 1 1 d U
O17 O 0.6528(7) 0.1442(5) 0.6905(3) 0.030(2) Uani 1 1 d U
O18 O 0.5813(7) 0.2343(5) 0.7118(3) 0.027(2) Uani 1 1 d U
O19 O 0.7802(6) 0.2841(5) 0.6687(3) 0.0162(18) Uani 1 1 d U
O20 O 0.7927(7) 0.3911(5) 0.6557(3) 0.021(2) Uani 1 1 d U
O21 O 0.7909(7) 0.2794(5) 0.7537(3) 0.022(2) Uani 1 1 d U
O22 O 0.7267(7) 0.3525(5) 0.7992(3) 0.021(2) Uani 1 1 d U
O23 O 0.7345(7) 0.4825(5) 0.7827(3) 0.023(2) Uani 1 1 d U
O24 O 0.7253(7) 0.4881(5) 0.7150(3) 0.021(2) Uani 1 1 d U
O25 O 0.5804(7) 0.3284(5) 0.6519(3) 0.026(2) Uani 1 1 d U
O26 O 0.6103(7) 0.4267(5) 0.6232(3) 0.026(2) Uani 1 1 d U
O27 O 0.7912(7) 0.4287(5) 0.5719(3) 0.025(2) Uani 1 1 d U
O28 O 0.9238(7) 0.5249(5) 0.6105(3) 0.024(2) Uani 1 1 d U
O29 O 0.9314(7) 0.5297(5) 0.7024(3) 0.025(2) Uani 1 1 d U
O30 O 1.0637(7) 0.6186(5) 0.6905(3) 0.026(2) Uani 1 1 d U
O31 O 0.5385(7) 0.3799(5) 0.7379(3) 0.025(2) Uani 1 1 d U
O32 O 0.5420(7) 0.3967(5) 0.8106(3) 0.022(2) Uani 1 1 d U
O33 O 0.8861(7) 0.4913(6) 0.8575(3) 0.027(2) Uani 1 1 d U
O34 O 0.9684(7) 0.5789(5) 0.9194(3) 0.028(2) Uani 1 1 d U
O35 O 0.6340(7) 0.5707(5) 0.8373(3) 0.025(2) Uani 1 1 d U
O36 O 0.7707(7) 0.5945(5) 0.8869(3) 0.027(2) Uani 1 1 d U
O37 O 0.8033(7) 0.0558(5) 0.6677(3) 0.022(2) Uani 1 1 d U
O38 O 0.7298(7) 0.5598(5) 0.5880(3) 0.022(2) Uani 1 1 d U
O39 O 0.5821(7) 0.4904(5) 0.9038(3) 0.024(2) Uani 1 1 d U
O40 O 0.8808(6) 0.4172(5) 0.7441(3) 0.0194(19) Uani 1 1 d U
H40D H 0.9124 0.3853 0.7367 0.023 Uiso 1 1 d R
H40A H 0.9004 0.4525 0.7321 0.029 Uiso 1 1 d R
O41 O 0.5964(16) -0.0100(12) 0.4569(6) 0.123(7) Uani 1 1 d U
O42 O 0.6784(9) 0.3095(6) 0.4989(4) 0.049(3) Uani 1 1 d U
H42A H 0.7113 0.3443 0.5202 0.074 Uiso 1 1 calc R
O43 O 0.5373(10) 0.6423(8) 0.7877(4) 0.062(4) Uani 1 1 d U
H43A H 0.5560 0.6187 0.8035 0.093 Uiso 1 1 calc R
O44 O 0.670(2) 0.7911(14) 0.7984(8) 0.159(9) Uani 1 1 d U
H44A H 0.6392 0.7466 0.7949 0.238 Uiso 1 1 calc R
C1 C 0.6569(11) 0.1441(9) 0.5913(5) 0.033(4) Uani 1 1 d U
H1A H 0.6597 0.1470 0.5618 0.050 Uiso 1 1 calc R
H1B H 0.6402 0.1866 0.6076 0.050 Uiso 1 1 calc R
H1C H 0.6048 0.0988 0.5910 0.050 Uiso 1 1 calc R
C2 C 0.8165(11) 0.1176(8) 0.5839(5) 0.031(3) Uani 1 1 d U
C3 C 0.7878(12) 0.0816(8) 0.5413(5) 0.035(4) Uani 1 1 d U
H3A H 0.7192 0.0700 0.5280 0.042 Uiso 1 1 calc R
C4 C 0.8585(12) 0.0611(9) 0.5163(5) 0.038(4) Uani 1 1 d U
H4A H 0.8368 0.0357 0.4867 0.045 Uiso 1 1 calc R
C5 C 0.9610(12) 0.0788(8) 0.5356(5) 0.033(4) Uani 1 1 d U
H5A H 1.0081 0.0662 0.5186 0.040 Uiso 1 1 calc R
C6 C 0.9957(11) 0.1159(8) 0.5809(4) 0.029(3) Uani 1 1 d U
C7 C 0.9225(10) 0.1363(7) 0.6060(4) 0.023(3) Uani 1 1 d U
C8 C 1.1046(11) 0.1379(8) 0.5972(5) 0.028(3) Uani 1 1 d U
H8A H 1.1458 0.1314 0.5761 0.033 Uiso 1 1 calc R
C9 C 1.2670(10) 0.1959(8) 0.6429(5) 0.029(3) Uani 1 1 d U
H9A H 1.2891 0.1796 0.6154 0.034 Uiso 1 1 calc R
H9B H 1.2979 0.1755 0.6640 0.034 Uiso 1 1 calc R
C10 C 1.3067(10) 0.2806(8) 0.6587(4) 0.026(3) Uani 1 1 d U
H10A H 1.3813 0.2972 0.6606 0.031 Uiso 1 1 calc R
H10B H 1.2920 0.2967 0.6879 0.031 Uiso 1 1 calc R
C11 C 1.2571(11) 0.3176(8) 0.6283(5) 0.031(3) Uani 1 1 d U
H11A H 1.2688 0.2992 0.5988 0.037 Uiso 1 1 calc R
H11B H 1.1829 0.3025 0.6276 0.037 Uiso 1 1 calc R
C12 C 1.2975(11) 0.4000(8) 0.6415(5) 0.032(3) Uani 1 1 d U
H12A H 1.3675 0.4153 0.6356 0.038 Uiso 1 1 calc R
H12B H 1.3009 0.4180 0.6728 0.038 Uiso 1 1 calc R
C13 C 1.2313(11) 0.4370(8) 0.6178(5) 0.031(3) Uani 1 1 d U
H13A H 1.2325 0.4216 0.5867 0.037 Uiso 1 1 calc R
H13B H 1.1602 0.4179 0.6216 0.037 Uiso 1 1 calc R
C14 C 1.2642(12) 0.5214(8) 0.6326(5) 0.034(4) Uani 1 1 d U
H14A H 1.3311 0.5415 0.6248 0.041 Uiso 1 1 calc R
H14B H 1.2717 0.5379 0.6642 0.041 Uiso 1 1 calc R
C15 C 1.1854(11) 0.5524(8) 0.6117(5) 0.031(3) Uani 1 1 d U
H15A H 1.1805 0.5373 0.5801 0.037 Uiso 1 1 calc R
H15B H 1.1179 0.5295 0.6181 0.037 Uiso 1 1 calc R
C16 C 1.2100(11) 0.6359(8) 0.6265(5) 0.028(3) Uani 1 1 d U
H16A H 1.2238 0.6527 0.6582 0.033 Uiso 1 1 calc R
H16B H 1.2716 0.6596 0.6161 0.033 Uiso 1 1 calc R
C17 C 1.1278(11) 0.6816(7) 0.5748(4) 0.024(3) Uani 1 1 d U
H17A H 1.1919 0.6900 0.5660 0.029 Uiso 1 1 calc R
C18 C 1.0492(11) 0.6973(8) 0.5485(4) 0.025(3) Uani 1 1 d U
C19 C 1.0775(12) 0.7258(8) 0.5137(4) 0.029(3) Uani 1 1 d U
H19A H 1.1458 0.7355 0.5093 0.035 Uiso 1 1 calc R
C20 C 1.0063(12) 0.7400(9) 0.4855(5) 0.035(4) Uani 1 1 d U
H20A H 1.0274 0.7612 0.4633 0.042 Uiso 1 1 calc R
C21 C 0.9055(11) 0.7228(8) 0.4904(5) 0.030(3) Uani 1 1 d U
H21A H 0.8576 0.7300 0.4703 0.036 Uiso 1 1 calc R
C22 C 0.8722(11) 0.6953(8) 0.5240(4) 0.025(3) Uani 1 1 d U
C23 C 0.9435(10) 0.6821(7) 0.5553(4) 0.020(3) Uani 1 1 d U
C24 C 0.6945(11) 0.6826(9) 0.5017(5) 0.033(4) Uani 1 1 d U
H24A H 0.6291 0.6695 0.5113 0.050 Uiso 1 1 calc R
H24B H 0.6904 0.6486 0.4738 0.050 Uiso 1 1 calc R
H24C H 0.7109 0.7329 0.4989 0.050 Uiso 1 1 calc R
C25 C 0.5663(11) 0.5673(8) 0.6844(5) 0.031(3) Uani 1 1 d U
H25A H 0.5663 0.6000 0.7122 0.046 Uiso 1 1 calc R
H25B H 0.5511 0.5167 0.6866 0.046 Uiso 1 1 calc R
H25C H 0.5147 0.5699 0.6626 0.046 Uiso 1 1 calc R
C26 C 0.7078(10) 0.6659(8) 0.6716(4) 0.024(3) Uani 1 1 d U
C27 C 0.6476(12) 0.7119(9) 0.6710(5) 0.039(4) Uani 1 1 d U
H27A H 0.5768 0.6951 0.6710 0.046 Uiso 1 1 calc R
C28 C 0.6967(13) 0.7851(9) 0.6702(5) 0.041(4) Uani 1 1 d U
H28A H 0.6579 0.8174 0.6686 0.049 Uiso 1 1 calc R
C29 C 0.8027(12) 0.8102(9) 0.6720(5) 0.037(4) Uani 1 1 d U
H29A H 0.8352 0.8603 0.6740 0.045 Uiso 1 1 calc R
C30 C 0.8616(11) 0.7611(7) 0.6709(4) 0.025(3) Uani 1 1 d U
C31 C 0.8131(11) 0.6872(8) 0.6699(4) 0.025(3) Uani 1 1 d U
C32 C 0.9738(11) 0.7950(8) 0.6794(4) 0.026(3) Uani 1 1 d U
H32A H 0.9999 0.8470 0.6885 0.031 Uiso 1 1 calc R
C33 C 1.1488(11) 0.8022(9) 0.6946(5) 0.032(3) Uani 1 1 d U
H33A H 1.1571 0.8550 0.6983 0.038 Uiso 1 1 calc R
H33B H 1.1936 0.7879 0.6748 0.038 Uiso 1 1 calc R
C34 C 1.1816(11) 0.7905(8) 0.7389(4) 0.030(3) Uani 1 1 d U
H34A H 1.1903 0.7412 0.7339 0.036 Uiso 1 1 calc R
H34B H 1.2486 0.8271 0.7524 0.036 Uiso 1 1 calc R
C35 C 1.1073(11) 0.7968(9) 0.7708(5) 0.032(3) Uani 1 1 d U
H35A H 1.0426 0.7567 0.7586 0.039 Uiso 1 1 calc R
H35B H 1.0928 0.8439 0.7733 0.039 Uiso 1 1 calc R
C36 C 1.1445(11) 0.7931(9) 0.8167(4) 0.032(3) Uani 1 1 d U
H36A H 1.1971 0.8400 0.8324 0.039 Uiso 1 1 calc R
H36B H 1.1759 0.7533 0.8145 0.039 Uiso 1 1 calc R
C37 C 1.0558(12) 0.7788(9) 0.8424(5) 0.036(4) Uani 1 1 d U
H37A H 1.0030 0.7325 0.8259 0.044 Uiso 1 1 calc R
H37B H 1.0251 0.8190 0.8443 0.044 Uiso 1 1 calc R
C38 C 1.0853(11) 0.7732(8) 0.8890(5) 0.032(3) Uani 1 1 d U
H38A H 1.1243 0.7379 0.8881 0.038 Uiso 1 1 calc R
H38B H 1.1293 0.8218 0.9073 0.038 Uiso 1 1 calc R
C39 C 0.9903(11) 0.7477(9) 0.9087(5) 0.032(3) Uani 1 1 d U
H39A H 0.9472 0.6991 0.8902 0.038 Uiso 1 1 calc R
H39B H 0.9509 0.7825 0.9085 0.038 Uiso 1 1 calc R
C40 C 1.0111(12) 0.7417(9) 0.9552(5) 0.037(4) Uani 1 1 d U
H40B H 1.0568 0.7114 0.9568 0.045 Uiso 1 1 calc R
H40C H 1.0452 0.7912 0.9750 0.045 Uiso 1 1 calc R
C41 C 0.8690(12) 0.7522(9) 0.9899(4) 0.033(3) Uani 1 1 d U
H41A H 0.9076 0.8027 0.9975 0.039 Uiso 1 1 calc R
C42 C 0.7691(11) 0.7356(8) 1.0038(4) 0.024(3) Uani 1 1 d U
C43 C 0.7432(14) 0.7986(10) 1.0268(5) 0.047(4) Uani 1 1 d U
H43B H 0.7903 0.8465 1.0329 0.056 Uiso 1 1 calc R
C44 C 0.6504(13) 0.7895(9) 1.0400(5) 0.044(4) Uani 1 1 d U
H44B H 0.6352 0.8307 1.0563 0.052 Uiso 1 1 calc R
C45 C 0.5767(13) 0.7178(9) 1.0290(5) 0.040(4) Uani 1 1 d U
H45A H 0.5120 0.7118 1.0372 0.048 Uiso 1 1 calc R
C46 C 0.6004(12) 0.6574(9) 1.0066(4) 0.030(3) Uani 1 1 d U
C47 C 0.7015(12) 0.6649(9) 0.9940(4) 0.030(3) Uani 1 1 d U
C48 C 0.4335(11) 0.5748(9) 1.0049(5) 0.036(4) Uani 1 1 d U
H48A H 0.3955 0.5223 0.9951 0.054 Uiso 1 1 calc R
H48B H 0.3985 0.6018 0.9903 0.054 Uiso 1 1 calc R
H48C H 0.4380 0.5926 1.0359 0.054 Uiso 1 1 calc R
C49 C 0.5844(11) 0.2772(8) 0.8563(4) 0.032(3) Uani 1 1 d U
H49A H 0.5321 0.2615 0.8731 0.048 Uiso 1 1 calc R
H49B H 0.6208 0.2409 0.8504 0.048 Uiso 1 1 calc R
H49C H 0.5523 0.2814 0.8292 0.048 Uiso 1 1 calc R
C50 C 0.7051(10) 0.3525(8) 0.9224(4) 0.022(3) Uani 1 1 d U
C51 C 0.6956(11) 0.2934(9) 0.9389(5) 0.030(3) Uani 1 1 d U
H51A H 0.6548 0.2455 0.9225 0.036 Uiso 1 1 calc R
C52 C 0.7490(11) 0.3056(8) 0.9816(4) 0.028(3) Uani 1 1 d U
H52A H 0.7407 0.2658 0.9941 0.034 Uiso 1 1 calc R
C53 C 0.8117(11) 0.3740(9) 1.0042(5) 0.031(3) Uani 1 1 d U
H53A H 0.8490 0.3804 1.0316 0.038 Uiso 1 1 calc R
C54 C 0.8222(11) 0.4362(8) 0.9873(4) 0.027(3) Uani 1 1 d U
C55 C 0.7673(9) 0.4253(8) 0.9440(4) 0.019(3) Uani 1 1 d U
C56 C 0.8942(10) 0.5084(8) 1.0137(4) 0.025(3) Uani 1 1 d U
H56A H 0.9334 0.5069 1.0389 0.030 Uiso 1 1 calc R
C57 C 0.9833(11) 0.6356(8) 1.0424(4) 0.029(3) Uani 1 1 d U
H57A H 1.0232 0.6725 1.0295 0.035 Uiso 1 1 calc R
H57B H 1.0313 0.6174 1.0579 0.035 Uiso 1 1 calc R
C58 C 0.9254(11) 0.6725(8) 1.0746(4) 0.028(3) Uani 1 1 d U
H58A H 0.8785 0.6912 1.0588 0.034 Uiso 1 1 calc R
H58B H 0.9751 0.7153 1.0960 0.034 Uiso 1 1 calc R
C59 C 0.8634(12) 0.6207(9) 1.0986(5) 0.035(4) Uani 1 1 d U
H59A H 0.8047 0.5839 1.0778 0.042 Uiso 1 1 calc R
H59B H 0.9068 0.5939 1.1092 0.042 Uiso 1 1 calc R
C60 C 0.8239(12) 0.6599(9) 1.1367(5) 0.034(4) Uani 1 1 d U
H60A H 0.8827 0.6935 1.1586 0.041 Uiso 1 1 calc R
H60B H 0.7854 0.6227 1.1497 0.041 Uiso 1 1 calc R
C61 C 0.7541(12) 0.7049(9) 1.1246(5) 0.033(3) Uani 1 1 d U
H61A H 0.7942 0.7455 1.1144 0.040 Uiso 1 1 calc R
H61B H 0.6983 0.6727 1.1009 0.040 Uiso 1 1 calc R
C62 C 0.7082(11) 0.7373(8) 1.1634(4) 0.028(3) Uani 1 1 d U
H62A H 0.6698 0.6966 1.1740 0.034 Uiso 1 1 calc R
H62B H 0.6595 0.7608 1.1533 0.034 Uiso 1 1 calc R
C63 C 0.7889(11) 0.7948(9) 1.2013(4) 0.031(3) Uani 1 1 d U
H63A H 0.8441 0.7747 1.2085 0.038 Uiso 1 1 calc R
H63B H 0.8189 0.8399 1.1926 0.038 Uiso 1 1 calc R
C64 C 0.7394(10) 0.8141(8) 1.2412(4) 0.025(3) Uani 1 1 d U
H64A H 0.6851 0.8351 1.2340 0.030 Uiso 1 1 calc R
H64B H 0.7080 0.7687 1.2493 0.030 Uiso 1 1 calc R
C65 C 0.7975(12) 0.9311(8) 1.2938(4) 0.029(3) Uani 1 1 d U
H65A H 0.7391 0.9377 1.2796 0.035 Uiso 1 1 calc R
C66 C 0.8593(12) 0.9922(8) 1.3313(5) 0.029(3) Uani 1 1 d U
C67 C 0.8146(11) 1.0456(7) 1.3497(5) 0.028(3) Uani 1 1 d U
H67A H 0.7478 1.0418 1.3375 0.033 Uiso 1 1 calc R
C68 C 0.8660(12) 1.1032(9) 1.3854(5) 0.038(4) Uani 1 1 d U
H68A H 0.8330 1.1372 1.3976 0.046 Uiso 1 1 calc R
C69 C 0.9693(12) 1.1129(8) 1.4044(5) 0.033(4) Uani 1 1 d U
H69A H 1.0035 1.1526 1.4289 0.040 Uiso 1 1 calc R
C70 C 1.0177(10) 1.0631(7) 1.3863(4) 0.020(3) Uani 1 1 d U
C71 C 0.9627(10) 0.9988(8) 1.3493(4) 0.026(3) Uani 1 1 d U
C72 C 1.1768(14) 1.1262(10) 1.4364(6) 0.050(5) Uani 1 1 d U
H72A H 1.2443 1.1212 1.4431 0.075 Uiso 1 1 calc R
H72B H 1.1433 1.1257 1.4614 0.075 Uiso 1 1 calc R
H72C H 1.1835 1.1727 1.4292 0.075 Uiso 1 1 calc R
C73 C 0.9471(12) 0.0651(9) 0.7719(5) 0.041(4) Uani 1 1 d U
H73A H 0.9697 0.0828 0.8031 0.061 Uiso 1 1 calc R
H73B H 1.0037 0.0566 0.7581 0.061 Uiso 1 1 calc R
H73C H 0.8910 0.0190 0.7648 0.061 Uiso 1 1 calc R
C74 C 0.9108(11) 0.1235(8) 0.7557(4) 0.025(3) Uani 1 1 d U
C75 C 1.1361(13) 0.4021(10) 0.7443(6) 0.054(5) Uani 1 1 d U
H75A H 1.2089 0.4079 0.7476 0.081 Uiso 1 1 calc R
H75B H 1.1191 0.4201 0.7725 0.081 Uiso 1 1 calc R
H75C H 1.1193 0.4305 0.7252 0.081 Uiso 1 1 calc R
C76 C 1.0739(11) 0.3189(8) 0.7248(5) 0.030(3) Uani 1 1 d U
C77 C 0.4902(13) 0.1118(10) 0.7103(6) 0.051(5) Uani 1 1 d U
H77A H 0.4999 0.0632 0.7031 0.077 Uiso 1 1 calc R
H77B H 0.4294 0.1105 0.6917 0.077 Uiso 1 1 calc R
H77C H 0.4819 0.1252 0.7403 0.077 Uiso 1 1 calc R
C78 C 0.5803(10) 0.1671(8) 0.7038(4) 0.025(3) Uani 1 1 d U
C79 C 0.8924(10) 0.3223(8) 0.6180(4) 0.022(3) Uani 1 1 d U
H79A H 0.8558 0.3060 0.5883 0.033 Uiso 1 1 calc R
H79B H 0.9234 0.2855 0.6234 0.033 Uiso 1 1 calc R
H79C H 0.9454 0.3693 0.6226 0.033 Uiso 1 1 calc R
C80 C 0.8168(10) 0.3320(8) 0.6493(4) 0.023(3) Uani 1 1 d U
C81 C 0.4999(12) 0.3081(8) 0.5787(5) 0.033(3) Uani 1 1 d U
H81A H 0.4731 0.2579 0.5811 0.049 Uiso 1 1 calc R
H81B H 0.5396 0.3079 0.5555 0.049 Uiso 1 1 calc R
H81C H 0.4435 0.3268 0.5723 0.049 Uiso 1 1 calc R
C82 C 0.5683(10) 0.3577(9) 0.6212(5) 0.030(3) Uani 1 1 d U
C83 C 0.9263(11) 0.4769(9) 0.5345(5) 0.032(3) Uani 1 1 d U
H83A H 0.9471 0.4328 0.5256 0.048 Uiso 1 1 calc R
H83B H 0.9860 0.5207 0.5414 0.048 Uiso 1 1 calc R
H83C H 0.8775 0.4787 0.5112 0.048 Uiso 1 1 calc R
C84 C 0.8764(11) 0.4747(8) 0.5745(4) 0.024(3) Uani 1 1 d U
C85 C 1.0874(12) 0.5844(9) 0.7560(5) 0.040(4) Uani 1 1 d U
H85A H 1.1535 0.6216 0.7597 0.060 Uiso 1 1 calc R
H85B H 1.0975 0.5372 0.7562 0.060 Uiso 1 1 calc R
H85C H 1.0525 0.5995 0.7795 0.060 Uiso 1 1 calc R
C86 C 1.0216(11) 0.5765(8) 0.7122(4) 0.024(3) Uani 1 1 d U
C87 C 0.7941(9) 0.6067(6) 0.7731(4) 0.012(2) Uani 1 1 d U
H87A H 0.7410 0.6269 0.7829 0.019 Uiso 1 1 calc R
H87B H 0.8190 0.6270 0.7500 0.019 Uiso 1 1 calc R
H87C H 0.8504 0.6197 0.7971 0.019 Uiso 1 1 calc R
C88 C 0.7500(10) 0.5219(8) 0.7561(4) 0.025(3) Uani 1 1 d U
C89 C 0.4049(11) 0.4201(9) 0.7683(5) 0.031(3) Uani 1 1 d U
H89A H 0.3833 0.4179 0.7383 0.047 Uiso 1 1 calc R
H89B H 0.4187 0.4704 0.7863 0.047 Uiso 1 1 calc R
H89C H 0.3510 0.3866 0.7777 0.047 Uiso 1 1 calc R
C90 C 0.5026(10) 0.3973(8) 0.7726(4) 0.023(3) Uani 1 1 d U
C91 C 0.8514(9) 0.3015(7) 0.8299(4) 0.014(3) Uani 1 1 d U
H91A H 0.8129 0.2603 0.8396 0.021 Uiso 1 1 calc R
H91B H 0.8721 0.3465 0.8537 0.021 Uiso 1 1 calc R
H91C H 0.9119 0.2916 0.8204 0.021 Uiso 1 1 calc R
C92 C 0.7850(10) 0.3112(7) 0.7928(4) 0.021(3) Uani 1 1 d U
C93 C 0.6931(12) 0.6932(8) 0.8870(5) 0.037(4) Uani 1 1 d U
H93A H 0.7097 0.7214 0.8661 0.055 Uiso 1 1 calc R
H93B H 0.7410 0.7179 0.9140 0.055 Uiso 1 1 calc R
H93C H 0.6239 0.6898 0.8919 0.055 Uiso 1 1 calc R
C94 C 0.7003(11) 0.6151(8) 0.8693(4) 0.025(3) Uani 1 1 d U
C95 C 1.0669(11) 0.5434(9) 0.8656(5) 0.033(3) Uani 1 1 d U
H95A H 1.0553 0.5092 0.8371 0.049 Uiso 1 1 calc R
H95B H 1.1132 0.5317 0.8856 0.049 Uiso 1 1 calc R
H95C H 1.0969 0.5938 0.8641 0.049 Uiso 1 1 calc R
C96 C 0.9638(11) 0.5363(8) 0.8817(4) 0.027(3) Uani 1 1 d U
C97 C 0.6424(15) -0.0384(12) 0.6308(6) 0.069(6) Uani 1 1 d DU
H97A H 0.5902 -0.0814 0.6335 0.104 Uiso 1 1 calc R
H97B H 0.6730 -0.0529 0.6057 0.104 Uiso 1 1 calc R
H97C H 0.6114 -0.0007 0.6273 0.104 Uiso 1 1 calc R
C98 C 0.7233(12) -0.0082(8) 0.6706(5) 0.040(4) Uani 1 1 d DU
H98A H 0.6922 0.0059 0.6960 0.049 Uiso 1 1 calc R
H98B H 0.7535 -0.0468 0.6745 0.049 Uiso 1 1 calc R
C99 C 0.5521(13) 0.5493(10) 0.5639(6) 0.050(4) Uani 1 1 d U
H99A H 0.4951 0.5256 0.5398 0.074 Uiso 1 1 calc R
H99B H 0.5694 0.6027 0.5697 0.074 Uiso 1 1 calc R
H99C H 0.5330 0.5346 0.5894 0.074 Uiso 1 1 calc R
C100 C 0.6428(11) 0.5258(9) 0.5527(4) 0.030(3) Uani 1 1 d U
H10C H 0.6247 0.4717 0.5462 0.037 Uiso 1 1 calc R
H10D H 0.6616 0.5401 0.5267 0.037 Uiso 1 1 calc R
C101 C 0.4349(12) 0.5366(9) 0.8906(5) 0.037(4) Uani 1 1 d U
H10E H 0.3607 0.5220 0.8875 0.056 Uiso 1 1 calc R
H10F H 0.4549 0.5476 0.8643 0.056 Uiso 1 1 calc R
H10G H 0.4650 0.5804 0.9149 0.056 Uiso 1 1 calc R
C102 C 0.4728(11) 0.4732(9) 0.8986(5) 0.032(3) Uani 1 1 d U
H10H H 0.4505 0.4615 0.9247 0.039 Uiso 1 1 calc R
H10I H 0.4412 0.4289 0.8741 0.039 Uiso 1 1 calc R
C103 C 0.5560(18) -0.1078(13) 0.5006(7) 0.086(7) Uani 1 1 d DU
H10J H 0.5569 -0.1565 0.5028 0.128 Uiso 1 1 calc R
H10K H 0.4860 -0.1062 0.4979 0.128 Uiso 1 1 calc R
H10L H 0.5974 -0.0703 0.5265 0.128 Uiso 1 1 calc R
C104 C 0.602(3) -0.0919(18) 0.4585(9) 0.127(11) Uani 1 1 d DU
H10M H 0.5620 -0.1297 0.4321 0.153 Uiso 1 1 calc R
H10N H 0.6736 -0.0924 0.4610 0.153 Uiso 1 1 calc R
C105 C 0.6315(17) 0.0143(13) 0.4210(7) 0.070(6) Uani 1 1 d U
H11J H 0.5885 -0.0172 0.3933 0.084 Uiso 1 1 calc R
H10O H 0.7032 0.0164 0.4203 0.084 Uiso 1 1 calc R
C106 C 0.620(3) 0.088(2) 0.4315(14) 0.189(18) Uani 1 1 d U
H10P H 0.6436 0.1129 0.4100 0.284 Uiso 1 1 calc R
H10Q H 0.6602 0.1167 0.4599 0.284 Uiso 1 1 calc R
H10R H 0.5482 0.0839 0.4318 0.284 Uiso 1 1 calc R
C107 C 0.5496(15) 0.2686(11) 0.4355(6) 0.060(5) Uani 1 1 d U
H10S H 0.5049 0.2852 0.4177 0.090 Uiso 1 1 calc R
H10T H 0.5085 0.2302 0.4466 0.090 Uiso 1 1 calc R
H10U H 0.5944 0.2489 0.4182 0.090 Uiso 1 1 calc R
C108 C 0.6139(13) 0.3336(10) 0.4732(5) 0.046(4) Uani 1 1 d U
H10V H 0.6551 0.3728 0.4622 0.055 Uiso 1 1 calc R
H10W H 0.5689 0.3541 0.4906 0.055 Uiso 1 1 calc R
C109 C 0.821(2) 0.8788(17) 0.7941(10) 0.122(10) Uani 1 1 d U
H10X H 0.8917 0.8874 0.7908 0.183 Uiso 1 1 calc R
H10Y H 0.8170 0.9106 0.8216 0.183 Uiso 1 1 calc R
H10Z H 0.7833 0.8898 0.7706 0.183 Uiso 1 1 calc R
C110 C 0.7737(19) 0.7995(13) 0.7932(8) 0.079(7) Uani 1 1 d U
H11C H 0.7763 0.7666 0.7655 0.095 Uiso 1 1 calc R
H11D H 0.8106 0.7875 0.8167 0.095 Uiso 1 1 calc R
C111 C 0.3981(17) 0.6796(12) 0.7633(7) 0.076(6) Uani 1 1 d U
H11E H 0.3264 0.6724 0.7652 0.114 Uiso 1 1 calc R
H11F H 0.4049 0.6636 0.7332 0.114 Uiso 1 1 calc R
H11G H 0.4367 0.7318 0.7753 0.114 Uiso 1 1 calc R
C112 C 0.438(2) 0.6359(15) 0.7880(9) 0.096(8) Uani 1 1 d U
H11H H 0.4288 0.6515 0.8181 0.115 Uiso 1 1 calc R
H11I H 0.3975 0.5835 0.7761 0.115 Uiso 1 1 calc R
O45 O 0.671(2) 0.0527(15) 0.7959(8) 0.170(10) Uani 1 1 d U
O46 O 0.445(4) 0.837(3) 0.6959(15) 0.137(15) Uani 0.50 1 d PU
O47 O 0.846(3) 0.144(2) 0.9032(13) 0.122(13) Uani 0.50 1 d PU
O48 O 1.457(4) 0.906(3) 0.7149(15) 0.140(16) Uani 0.50 1 d PU
O49 O 0.558(3) -0.109(2) 0.7458(11) 0.102(11) Uani 0.50 1 d PU
O50 O 0.715(4) 0.118(3) 0.8877(15) 0.151(17) Uani 0.50 1 d PU
O51 O 1.378(4) 0.742(3) 0.9137(18) 0.17(2) Uani 0.50 1 d PU
O52 O 0.401(4) 0.067(3) 0.8311(17) 0.164(19) Uani 0.50 1 d PU
O53 O 0.297(5) 0.013(4) 0.809(2) 0.09(2) Uani 0.25 1 d PU
O54 O 0.785(6) -0.093(4) 0.934(3) 0.12(3) Uani 0.25 1 d PU

loop_
_atom_site_aniso_label
_atom_site_aniso_U_11
_atom_site_aniso_U_22
_atom_site_aniso_U_33
_atom_site_aniso_U_23
_atom_site_aniso_U_13
_atom_site_aniso_U_12
Yb1 0.0302(4) 0.0379(4) 0.0336(4) 0.0117(3) 0.0093(3) 0.0200(3)
Yb2 0.0319(4) 0.0394(4) 0.0287(3) 0.0134(3) 0.0097(3) 0.0206(3)
Yb3 0.0320(4) 0.0454(4) 0.0263(3) 0.0115(3) 0.0087(3) 0.0227(3)
Yb4 0.0302(4) 0.0387(4) 0.0277(3) 0.0126(3) 0.0094(3) 0.0204(3)
Ni1 0.0223(9) 0.0275(10) 0.0236(9) 0.0079(8) 0.0070(7) 0.0178(8)
Ni2 0.0235(9) 0.0296(10) 0.0207(9) 0.0108(8) 0.0075(7) 0.0165(8)
Ni3 0.0243(10) 0.0361(11) 0.0185(9) 0.0069(8) 0.0082(7) 0.0174(8)
N1 0.024(5) 0.022(5) 0.033(6) 0.009(5) 0.006(4) 0.014(4)
N2 0.022(5) 0.031(6) 0.031(6) 0.011(5) 0.003(4) 0.015(5)
N3 0.024(5) 0.030(6) 0.025(5) 0.013(5) 0.010(4) 0.012(5)
N4 0.022(5) 0.039(6) 0.016(5) 0.009(5) 0.000(4) 0.009(5)
N5 0.021(5) 0.041(6) 0.016(5) -0.002(5) 0.004(4) 0.016(5)
N6 0.029(6) 0.031(6) 0.023(5) 0.004(5) 0.008(4) 0.011(5)
O1 0.032(5) 0.032(5) 0.028(5) 0.003(4) 0.006(4) 0.023(4)
O2 0.018(4) 0.018(4) 0.016(4) 0.001(3) 0.001(3) 0.008(4)
O3 0.022(4) 0.026(5) 0.018(4) 0.009(4) 0.005(3) 0.012(4)
O4 0.025(5) 0.041(5) 0.027(5) 0.015(4) 0.002(4) 0.017(4)
O5 0.019(5) 0.035(5) 0.035(5) 0.012(4) 0.007(4) 0.016(4)
O6 0.017(4) 0.028(5) 0.021(4) 0.009(4) 0.005(3) 0.013(4)
O7 0.034(5) 0.041(5) 0.025(5) 0.011(4) 0.011(4) 0.024(4)
O8 0.028(5) 0.043(6) 0.027(5) 0.009(4) 0.008(4) 0.022(4)
O9 0.028(5) 0.033(5) 0.015(4) 0.004(4) 0.001(4) 0.017(4)
O10 0.021(4) 0.041(5) 0.020(4) 0.014(4) 0.009(3) 0.021(4)
O11 0.027(5) 0.030(5) 0.026(5) 0.001(4) 0.003(4) 0.022(4)
O12 0.035(5) 0.036(5) 0.039(5) 0.003(4) 0.005(4) 0.026(4)
O13 0.028(5) 0.024(5) 0.020(4) 0.005(4) 0.005(4) 0.020(4)
O14 0.029(5) 0.042(5) 0.036(5) 0.011(4) 0.020(4) 0.019(4)
O15 0.019(4) 0.025(5) 0.027(4) 0.005(4) 0.004(4) 0.014(4)
O16 0.023(5) 0.034(5) 0.038(5) 0.016(4) 0.017(4) 0.018(4)
O17 0.021(5) 0.033(5) 0.035(5) 0.002(4) 0.008(4) 0.011(4)
O18 0.024(5) 0.026(5) 0.033(5) 0.010(4) 0.006(4) 0.009(4)
O19 0.016(4) 0.019(4) 0.022(4) 0.010(4) 0.003(3) 0.015(3)
O20 0.029(5) 0.018(4) 0.024(4) 0.007(4) 0.008(4) 0.017(4)
O21 0.025(5) 0.026(5) 0.022(4) 0.005(4) 0.012(4) 0.017(4)
O22 0.025(5) 0.024(5) 0.020(4) 0.009(4) 0.002(4) 0.017(4)
O23 0.025(5) 0.030(5) 0.027(4) 0.022(4) 0.011(4) 0.017(4)
O24 0.028(5) 0.025(5) 0.016(4) 0.010(4) 0.008(4) 0.015(4)
O25 0.027(5) 0.032(5) 0.025(4) 0.009(4) 0.002(4) 0.019(4)
O26 0.021(5) 0.033(5) 0.029(5) 0.005(4) 0.006(4) 0.016(4)
O27 0.024(5) 0.034(5) 0.024(4) 0.012(4) 0.008(4) 0.013(4)
O28 0.034(5) 0.030(5) 0.019(4) 0.012(4) 0.008(4) 0.021(4)
O29 0.031(5) 0.032(5) 0.020(4) 0.014(4) 0.009(4) 0.013(4)
O30 0.026(5) 0.032(5) 0.025(4) 0.012(4) 0.006(4) 0.013(4)
O31 0.026(5) 0.029(5) 0.023(4) 0.002(4) 0.005(4) 0.018(4)
O32 0.018(4) 0.031(5) 0.024(4) 0.012(4) 0.002(4) 0.015(4)
O33 0.020(5) 0.042(5) 0.023(4) 0.007(4) 0.008(4) 0.015(4)
O34 0.028(5) 0.036(5) 0.024(5) 0.006(4) 0.009(4) 0.017(4)
O35 0.023(5) 0.032(5) 0.025(5) 0.008(4) 0.010(4) 0.016(4)
O36 0.032(5) 0.036(5) 0.023(4) 0.009(4) 0.008(4) 0.025(4)
O37 0.020(4) 0.022(5) 0.021(4) -0.001(4) 0.003(3) 0.007(4)
O38 0.024(5) 0.026(5) 0.020(4) 0.009(4) -0.001(4) 0.012(4)
O39 0.017(4) 0.038(5) 0.026(4) 0.015(4) 0.011(4) 0.015(4)
O40 0.018(4) 0.026(5) 0.018(4) 0.007(4) 0.001(3) 0.012(4)
O41 0.114(10) 0.133(10) 0.105(9) 0.024(8) 0.025(8) 0.019(8)
O42 0.048(6) 0.043(6) 0.057(6) 0.002(5) 0.005(5) 0.026(5)
O43 0.062(7) 0.079(7) 0.062(7) 0.027(6) 0.017(5) 0.040(6)
O44 0.155(12) 0.153(12) 0.168(12) 0.036(9) 0.039(9) 0.052(9)
C1 0.028(7) 0.041(7) 0.034(7) 0.012(6) -0.004(5) 0.019(6)
C2 0.027(6) 0.037(7) 0.034(7) 0.012(6) 0.009(5) 0.016(6)
C3 0.023(6) 0.033(7) 0.050(7) 0.007(6) 0.008(6) 0.015(6)
C4 0.041(7) 0.040(7) 0.029(6) 0.007(6) 0.003(6) 0.013(6)
C5 0.047(7) 0.029(7) 0.032(7) 0.005(5) 0.016(6) 0.024(6)
C6 0.035(7) 0.034(7) 0.024(6) 0.005(5) 0.004(5) 0.020(6)
C7 0.027(6) 0.013(6) 0.031(6) 0.008(5) 0.006(5) 0.008(5)
C8 0.024(6) 0.031(7) 0.035(7) 0.009(5) 0.013(5) 0.016(5)
C9 0.025(6) 0.034(7) 0.035(6) 0.019(6) 0.011(5) 0.012(5)
C10 0.019(6) 0.036(7) 0.025(6) 0.005(5) 0.010(5) 0.011(5)
C11 0.026(6) 0.033(7) 0.037(7) 0.009(6) 0.008(5) 0.016(5)
C12 0.025(6) 0.039(7) 0.038(7) 0.013(6) 0.000(5) 0.021(6)
C13 0.029(7) 0.039(7) 0.027(6) 0.011(6) 0.003(5) 0.015(6)
C14 0.036(7) 0.038(7) 0.037(7) 0.014(6) 0.007(5) 0.023(6)
C15 0.032(7) 0.034(7) 0.032(6) 0.010(6) 0.011(5) 0.015(6)
C16 0.024(6) 0.040(7) 0.030(6) 0.019(6) 0.010(5) 0.016(5)
C17 0.028(6) 0.027(6) 0.025(6) 0.010(5) 0.008(5) 0.014(5)
C18 0.027(6) 0.029(6) 0.028(6) 0.014(5) 0.011(5) 0.019(5)
C19 0.035(7) 0.034(7) 0.026(6) 0.006(5) 0.010(5) 0.022(6)
C20 0.040(7) 0.046(7) 0.032(7) 0.018(6) 0.011(6) 0.026(6)
C21 0.034(7) 0.030(7) 0.026(6) 0.008(5) 0.003(5) 0.011(6)
C22 0.028(6) 0.024(6) 0.027(6) 0.003(5) 0.004(5) 0.017(5)
C23 0.018(6) 0.022(6) 0.023(6) 0.007(5) 0.000(5) 0.012(5)
C24 0.028(7) 0.038(7) 0.031(6) 0.010(6) 0.000(5) 0.008(6)
C25 0.030(7) 0.030(7) 0.042(7) 0.011(6) 0.017(5) 0.020(5)
C26 0.023(6) 0.026(6) 0.028(6) 0.003(5) 0.006(5) 0.020(5)
C27 0.029(7) 0.045(8) 0.037(7) 0.007(6) -0.002(6) 0.011(6)
C28 0.043(7) 0.039(7) 0.047(7) 0.013(6) 0.012(6) 0.022(6)
C29 0.038(7) 0.037(7) 0.040(7) 0.009(6) 0.006(6) 0.020(6)
C30 0.032(6) 0.021(6) 0.026(6) 0.008(5) 0.006(5) 0.015(5)
C31 0.034(7) 0.026(6) 0.019(6) 0.010(5) 0.002(5) 0.014(5)
C32 0.030(6) 0.021(6) 0.026(6) 0.007(5) 0.005(5) 0.007(5)
C33 0.025(6) 0.039(7) 0.036(7) 0.011(6) 0.013(5) 0.013(6)
C34 0.033(7) 0.034(7) 0.025(6) -0.001(5) 0.010(5) 0.018(6)
C35 0.032(7) 0.036(7) 0.037(7) 0.013(6) 0.008(5) 0.018(6)
C36 0.027(6) 0.040(7) 0.030(6) 0.012(6) 0.010(5) 0.008(6)
C37 0.033(7) 0.046(7) 0.030(6) 0.013(6) 0.005(5) 0.010(6)
C38 0.035(7) 0.032(7) 0.030(6) 0.007(5) 0.005(5) 0.015(6)
C39 0.033(7) 0.038(7) 0.031(6) 0.011(6) 0.008(5) 0.018(6)
C40 0.038(7) 0.040(7) 0.031(7) 0.003(6) 0.005(6) 0.014(6)
C41 0.038(7) 0.035(7) 0.027(6) 0.001(5) 0.006(5) 0.021(6)
C42 0.028(6) 0.024(6) 0.017(6) -0.003(5) 0.002(5) 0.011(5)
C43 0.044(8) 0.049(8) 0.047(7) 0.013(6) 0.014(6) 0.012(6)
C44 0.047(8) 0.039(7) 0.047(7) 0.003(6) 0.014(6) 0.023(6)
C45 0.040(7) 0.041(7) 0.042(7) 0.013(6) 0.008(6) 0.018(6)
C46 0.037(7) 0.042(7) 0.019(6) 0.009(5) 0.010(5) 0.022(6)
C47 0.038(7) 0.040(7) 0.024(6) 0.012(5) 0.014(5) 0.024(6)
C48 0.031(7) 0.046(7) 0.039(7) 0.012(6) 0.021(6) 0.020(6)
C49 0.038(7) 0.036(7) 0.025(6) 0.007(6) 0.005(5) 0.018(6)
C50 0.022(6) 0.028(6) 0.020(6) 0.005(5) 0.007(5) 0.017(5)
C51 0.028(6) 0.036(7) 0.035(7) 0.011(6) 0.008(5) 0.024(6)
C52 0.034(7) 0.030(7) 0.031(6) 0.013(5) 0.013(5) 0.021(6)
C53 0.031(7) 0.047(7) 0.024(6) 0.012(6) 0.004(5) 0.021(6)
C54 0.030(6) 0.037(7) 0.021(6) 0.009(5) 0.015(5) 0.016(5)
C55 0.011(5) 0.030(6) 0.020(6) 0.004(5) 0.004(4) 0.013(5)
C56 0.023(6) 0.033(7) 0.023(6) 0.005(5) 0.009(5) 0.016(5)
C57 0.029(6) 0.034(7) 0.028(6) 0.007(5) 0.010(5) 0.016(5)
C58 0.033(7) 0.038(7) 0.024(6) 0.009(5) 0.013(5) 0.024(6)
C59 0.038(7) 0.039(7) 0.030(6) 0.003(6) 0.013(6) 0.020(6)
C60 0.042(7) 0.038(7) 0.026(6) 0.007(6) 0.005(5) 0.020(6)
C61 0.029(7) 0.044(7) 0.030(6) 0.011(6) 0.009(5) 0.016(6)
C62 0.032(7) 0.030(7) 0.026(6) 0.008(5) 0.013(5) 0.014(5)
C63 0.032(7) 0.041(7) 0.026(6) 0.008(6) 0.010(5) 0.018(6)
C64 0.023(6) 0.035(7) 0.027(6) 0.010(5) 0.009(5) 0.021(5)
C65 0.037(7) 0.036(7) 0.024(6) 0.019(5) 0.017(5) 0.011(6)
C66 0.037(7) 0.025(6) 0.034(7) 0.017(5) 0.007(5) 0.015(5)
C67 0.028(6) 0.022(6) 0.036(7) 0.007(5) 0.005(5) 0.015(5)
C68 0.036(7) 0.038(7) 0.046(7) 0.011(6) 0.008(6) 0.021(6)
C69 0.036(7) 0.029(7) 0.035(7) 0.007(6) 0.002(6) 0.012(6)
C70 0.023(6) 0.018(6) 0.023(6) 0.007(5) 0.008(5) 0.010(5)
C71 0.022(6) 0.030(7) 0.031(6) 0.013(5) 0.007(5) 0.013(5)
C72 0.052(8) 0.044(8) 0.053(8) 0.001(6) 0.008(6) 0.026(7)
C73 0.039(7) 0.043(7) 0.055(8) 0.029(6) 0.014(6) 0.021(6)
C74 0.027(6) 0.035(7) 0.025(6) 0.019(5) 0.012(5) 0.015(5)
C75 0.040(8) 0.044(8) 0.074(9) -0.002(7) 0.010(7) 0.024(7)
C76 0.032(7) 0.031(7) 0.028(6) 0.007(5) 0.005(5) 0.015(6)
C77 0.047(8) 0.039(8) 0.067(8) 0.011(7) 0.020(7) 0.013(6)
C78 0.011(6) 0.033(7) 0.033(6) 0.012(5) 0.009(5) 0.004(5)
C79 0.033(6) 0.029(6) 0.019(6) 0.013(5) 0.008(5) 0.028(5)
C80 0.021(6) 0.024(6) 0.023(6) 0.008(5) 0.000(5) 0.006(5)
C81 0.037(7) 0.031(7) 0.031(6) 0.007(6) 0.010(5) 0.012(6)
C82 0.017(6) 0.041(7) 0.031(6) 0.002(6) -0.002(5) 0.017(6)
C83 0.025(6) 0.040(7) 0.033(7) 0.009(6) 0.011(5) 0.012(6)
C84 0.026(6) 0.032(7) 0.024(6) 0.017(5) 0.006(5) 0.018(5)
C85 0.040(7) 0.040(7) 0.039(7) 0.016(6) 0.005(6) 0.008(6)
C86 0.026(6) 0.027(6) 0.026(6) 0.004(5) 0.005(5) 0.020(5)
C87 0.018(4) 0.006(4) 0.013(4) 0.005(3) 0.003(3) 0.002(3)
C88 0.022(6) 0.031(7) 0.024(6) 0.003(5) 0.007(5) 0.016(5)
C89 0.027(6) 0.045(7) 0.027(6) 0.005(6) 0.005(5) 0.023(6)
C90 0.018(6) 0.030(6) 0.028(6) 0.012(5) 0.004(5) 0.013(5)
C91 0.013(5) 0.020(6) 0.007(5) -0.002(4) 0.004(4) 0.008(5)
C92 0.029(6) 0.015(6) 0.027(6) 0.018(5) 0.013(5) 0.006(5)
C93 0.042(7) 0.039(7) 0.032(7) 0.011(6) 0.002(6) 0.017(6)
C94 0.023(6) 0.033(7) 0.025(6) 0.010(5) 0.015(5) 0.012(5)
C95 0.025(6) 0.047(7) 0.028(6) 0.005(6) 0.009(5) 0.018(6)
C96 0.029(7) 0.036(7) 0.023(6) 0.011(5) 0.004(5) 0.020(6)
C97 0.066(9) 0.071(9) 0.063(9) 0.014(7) 0.007(7) 0.016(7)
C98 0.041(7) 0.028(7) 0.058(8) 0.014(6) 0.009(6) 0.017(6)
C99 0.048(8) 0.059(8) 0.045(7) 0.016(7) 0.000(6) 0.022(7)
C100 0.032(7) 0.039(7) 0.027(6) 0.014(6) 0.004(5) 0.018(6)
C101 0.029(7) 0.049(8) 0.040(7) 0.012(6) 0.010(6) 0.021(6)
C102 0.032(7) 0.046(7) 0.028(6) 0.016(6) 0.008(5) 0.020(6)
C103 0.087(11) 0.088(10) 0.084(10) 0.032(8) -0.007(8) 0.030(8)
C104 0.124(14) 0.128(14) 0.131(14) 0.038(9) 0.020(9) 0.039(9)
C105 0.069(9) 0.088(10) 0.058(9) 0.029(8) 0.014(7) 0.026(8)
C106 0.19(2) 0.18(2) 0.19(2) 0.055(11) 0.028(10) 0.056(11)
C107 0.056(9) 0.063(9) 0.061(8) 0.017(7) 0.017(7) 0.018(7)
C108 0.044(8) 0.049(8) 0.042(7) 0.001(6) 0.013(6) 0.019(6)
C109 0.123(13) 0.121(13) 0.120(13) 0.035(9) 0.025(9) 0.031(9)
C110 0.086(10) 0.069(10) 0.085(10) 0.028(8) 0.015(8) 0.022(8)
C111 0.066(9) 0.077(10) 0.091(10) 0.028(8) -0.006(7) 0.034(8)
C112 0.091(11) 0.101(11) 0.107(11) 0.047(9) 0.020(8) 0.033(8)
O45 0.163(12) 0.179(13) 0.161(12) 0.059(9) 0.049(9) 0.025(9)
O46 0.134(17) 0.133(17) 0.143(17) 0.035(10) 0.040(10) 0.037(10)
O47 0.121(16) 0.116(16) 0.126(16) 0.035(10) 0.021(10) 0.030(10)
O48 0.142(18) 0.138(18) 0.145(18) 0.044(10) 0.038(10) 0.042(10)
O49 0.111(14) 0.098(14) 0.100(13) 0.032(9) 0.032(9) 0.030(9)
O50 0.157(19) 0.146(19) 0.150(19) 0.038(10) 0.045(10) 0.044(10)
O51 0.18(2) 0.17(2) 0.18(2) 0.050(11) 0.032(10) 0.066(11)
O52 0.17(2) 0.16(2) 0.17(2) 0.049(11) 0.030(10) 0.050(11)
O53 0.09(2) 0.09(2) 0.09(2) 0.026(11) 0.010(10) 0.028(11)
O54 0.12(3) 0.11(3) 0.12(3) 0.033(12) 0.023(11) 0.038(12)

loop_
_atom_type_symbol
_atom_type_description
_atom_type_scat_dispersion_real
_atom_type_scat_dispersion_imag
_atom_type_scat_source
C C 0.0033 0.0016 'International Tables Vol C Tables 4.2.6.8 and 6.1.1.4'
H H 0.0000 0.0000 'International Tables Vol C Tables 4.2.6.8 and 6.1.1.4'
N N 0.0061 0.0033 'International Tables Vol C Tables 4.2.6.8 and 6.1.1.4'
O O 0.0106 0.0060 'International Tables Vol C Tables 4.2.6.8 and 6.1.1.4'
Ni Ni 0.3393 1.1124 'International Tables Vol C Tables 4.2.6.8 and 6.1.1.4'
Yb Yb -0.3850 5.5486 'International Tables Vol C Tables 4.2.6.8 and 6.1.1.4'

loop_
_geom_angle_atom_site_label_1
_geom_angle_atom_site_label_2
_geom_angle_atom_site_label_3
_geom_angle
_geom_angle_site_symmetry_1
_geom_angle_site_symmetry_3
O17 Yb1 O2 135.2(3) . .
O17 Yb1 O16 143.4(3) . .
O2 Yb1 O16 73.2(3) . .
O17 Yb1 O19 80.4(3) . .
O2 Yb1 O19 96.2(3) . .
O16 Yb1 O19 72.6(3) . .
O17 Yb1 O21 75.6(3) . .
O2 Yb1 O21 144.6(3) . .
O16 Yb1 O21 71.8(3) . .
O19 Yb1 O21 68.7(3) . .
O17 Yb1 O13 130.4(3) . .
O2 Yb1 O13 73.0(3) . .
O16 Yb1 O13 73.0(3) . .
O19 Yb1 O13 145.5(3) . .
O21 Yb1 O13 101.1(3) . .
O17 Yb1 O37 79.5(3) . .
O2 Yb1 O37 72.0(3) . .
O16 Yb1 O37 137.1(3) . .
O19 Yb1 O37 135.4(3) . .
O21 Yb1 O37 141.0(3) . .
O13 Yb1 O37 73.4(3) . .
O17 Yb1 O14 80.8(3) . .
O2 Yb1 O14 119.5(3) . .
O16 Yb1 O14 106.5(3) . .
O19 Yb1 O14 142.9(3) . .
O21 Yb1 O14 75.8(3) . .
O13 Yb1 O14 51.5(3) . .
O37 Yb1 O14 71.0(3) . .
O17 Yb1 O1 74.7(3) . .
O2 Yb1 O1 63.2(3) . .
O16 Yb1 O1 115.0(3) . .
O19 Yb1 O1 67.3(3) . .
O21 Yb1 O1 129.9(3) . .
O13 Yb1 O1 128.8(3) . .
O37 Yb1 O1 69.1(3) . .
O14 Yb1 O1 136.1(3) . .
O17 Yb1 C74 104.0(4) . .
O2 Yb1 C74 94.5(3) . .
O16 Yb1 C74 93.9(4) . .
O19 Yb1 C74 159.4(4) . .
O21 Yb1 C74 92.6(3) . .
O13 Yb1 C74 26.6(3) . .
O37 Yb1 C74 64.9(4) . .
O14 Yb1 C74 25.9(3) . .
O1 Yb1 C74 133.3(4) . .
O17 Yb1 Ni1 150.3(2) . .
O2 Yb1 Ni1 35.6(2) . .
O16 Yb1 Ni1 66.2(2) . .
O19 Yb1 Ni1 122.9(2) . .
O21 Yb1 Ni1 127.5(2) . .
O13 Yb1 Ni1 37.6(2) . .
O37 Yb1 Ni1 70.9(2) . .
O14 Yb1 Ni1 87.2(2) . .
O1 Yb1 Ni1 96.4(2) . .
C74 Yb1 Ni1 61.3(3) . .
O17 Yb1 Yb4 66.7(2) . .
O2 Yb1 Yb4 128.7(2) . .
O16 Yb1 Yb4 77.1(2) . .
O19 Yb1 Yb4 34.44(19) . .
O21 Yb1 Yb4 36.2(2) . .
O13 Yb1 Yb4 134.6(2) . .
O37 Yb1 Yb4 145.5(2) . .
O14 Yb1 Yb4 108.5(2) . .
O1 Yb1 Yb4 94.6(2) . .
C74 Yb1 Yb4 128.6(3) . .
Ni1 Yb1 Yb4 142.96(4) . .
O26 Yb2 O6 137.5(3) . .
O26 Yb2 O20 77.2(3) . .
O6 Yb2 O20 143.3(3) . .
O26 Yb2 O28 130.2(3) . .
O6 Yb2 O28 74.1(3) . .
O20 Yb2 O28 91.7(3) . .
O26 Yb2 O24 78.2(3) . .
O6 Yb2 O24 100.9(3) . .
O20 Yb2 O24 70.5(3) . .
O28 Yb2 O24 143.3(3) . .
O26 Yb2 O29 140.7(3) . .
O6 Yb2 O29 73.0(3) . .
O20 Yb2 O29 70.5(3) . .
O28 Yb2 O29 73.5(3) . .
O24 Yb2 O29 70.4(3) . .
O26 Yb2 O38 82.2(3) . .
O6 Yb2 O38 71.1(3) . .
O20 Yb2 O38 138.4(3) . .
O28 Yb2 O38 74.8(3) . .
O24 Yb2 O38 139.1(3) . .
O29 Yb2 O38 137.1(3) . .
O26 Yb2 O5 76.5(3) . .
O6 Yb2 O5 63.6(3) . .
O20 Yb2 O5 136.7(3) . .
O28 Yb2 O5 131.4(3) . .
O24 Yb2 O5 70.9(3) . .
O29 Yb2 O5 113.0(3) . .
O38 Yb2 O5 69.9(3) . .
O26 Yb2 O27 78.2(3) . .
O6 Yb2 O27 118.6(3) . .
O20 Yb2 O27 72.6(3) . .
O28 Yb2 O27 52.3(3) . .
O24 Yb2 O27 139.6(3) . .
O29 Yb2 O27 111.6(3) . .
O38 Yb2 O27 68.0(3) . .
O5 Yb2 O27 133.1(3) . .
O26 Yb2 C84 103.4(4) . .
O6 Yb2 C84 95.5(4) . .
O20 Yb2 C84 83.8(3) . .
O28 Yb2 C84 26.8(4) . .
O24 Yb2 C84 153.4(3) . .
O29 Yb2 C84 95.0(3) . .
O38 Yb2 C84 66.3(3) . .
O5 Yb2 C84 135.7(3) . .
O27 Yb2 C84 25.8(3) . .
O26 Yb2 Ni2 153.0(2) . .
O6 Yb2 Ni2 35.7(2) . .
O20 Yb2 Ni2 120.6(2) . .
O28 Yb2 Ni2 38.6(2) . .
O24 Yb2 Ni2 125.3(2) . .
O29 Yb2 Ni2 66.0(2) . .
O38 Yb2 Ni2 71.2(2) . .
O5 Yb2 Ni2 97.5(2) . .
O27 Yb2 Ni2 87.7(2) . .
C84 Yb2 Ni2 62.4(3) . .
O26 Yb2 Yb4 66.7(2) . .
O6 Yb2 Yb4 131.5(2) . .
O20 Yb2 Yb4 38.4(2) . .
O28 Yb2 Yb4 127.5(2) . .
O24 Yb2 Yb4 33.8(2) . .
O29 Yb2 Yb4 74.1(2) . .
O38 Yb2 Yb4 148.7(2) . .
O5 Yb2 Yb4 99.1(2) . .
O27 Yb2 Yb4 106.2(2) . .
C84 Yb2 Yb4 122.0(3) . .
Ni2 Yb2 Yb4 140.06(4) . .
O32 Yb3 O10 132.8(3) . .
O32 Yb3 O33 147.6(3) . .
O10 Yb3 O33 72.2(3) . .
O32 Yb3 O23 80.6(3) . .
O10 Yb3 O23 146.5(3) . .
O33 Yb3 O23 76.0(3) . .
O32 Yb3 O36 127.8(3) . .
O10 Yb3 O36 71.1(3) . .
O33 Yb3 O36 75.3(3) . .
O23 Yb3 O36 91.2(3) . .
O32 Yb3 O22 74.3(3) . .
O10 Yb3 O22 114.7(3) . .
O33 Yb3 O22 75.8(3) . .
O23 Yb3 O22 65.8(3) . .
O36 Yb3 O22 146.6(3) . .
O32 Yb3 O39 76.8(3) . .
O10 Yb3 O39 67.4(3) . .
O33 Yb3 O39 135.3(3) . .
O23 Yb3 O39 136.2(3) . .
O36 Yb3 O39 74.4(3) . .
O22 Yb3 O39 138.9(3) . .
O32 Yb3 O9 78.1(3) . .
O10 Yb3 O9 64.6(3) . .
O33 Yb3 O9 102.7(3) . .
O23 Yb3 O9 134.1(3) . .
O36 Yb3 O9 133.5(3) . .
O22 Yb3 O9 69.5(3) . .
O39 Yb3 O9 76.5(3) . .
O32 Yb3 O35 78.0(3) . .
O10 Yb3 O35 114.5(3) . .
O33 Yb3 O35 113.3(3) . .
O23 Yb3 O35 69.4(3) . .
O36 Yb3 O35 51.3(3) . .
O22 Yb3 O35 130.2(3) . .
O39 Yb3 O35 69.4(3) . .
O9 Yb3 O35 141.9(3) . .
O32 Yb3 C94 102.4(4) . .
O10 Yb3 C94 91.5(4) . .
O33 Yb3 C94 96.2(4) . .
O23 Yb3 C94 81.8(3) . .
O36 Yb3 C94 25.8(3) . .
O22 Yb3 C94 147.5(3) . .
O39 Yb3 C94 67.3(3) . .
O9 Yb3 C94 142.4(3) . .
O35 Yb3 C94 25.8(3) . .
O32 Yb3 Ni3 146.8(2) . .
O10 Yb3 Ni3 33.6(2) . .
O33 Yb3 Ni3 65.6(2) . .
O23 Yb3 Ni3 121.0(2) . .
O36 Yb3 Ni3 37.9(2) . .
O22 Yb3 Ni3 135.7(2) . .
O39 Yb3 Ni3 70.3(2) . .
O9 Yb3 Ni3 98.0(2) . .
O35 Yb3 Ni3 86.3(2) . .
C94 Yb3 Ni3 61.0(3) . .
O32 Yb3 Yb4 63.0(2) . .
O10 Yb3 Yb4 146.8(2) . .
O33 Yb3 Yb4 85.1(2) . .
O23 Yb3 Yb4 35.5(2) . .
O36 Yb3 Yb4 126.7(2) . .
O22 Yb3 Yb4 33.96(18) . .
O39 Yb3 Yb4 139.6(2) . .
O9 Yb3 Yb4 98.8(2) . .
O35 Yb3 Yb4 96.36(19) . .
C94 Yb3 Yb4 115.2(3) . .
Ni3 Yb3 Yb4 148.80(4) . .
O18 Yb4 O31 78.5(3) . .
O18 Yb4 O25 76.5(3) . .
O31 Yb4 O25 74.4(3) . .
O18 Yb4 O40 133.7(3) . .
O31 Yb4 O40 137.4(3) . .
O25 Yb4 O40 131.7(3) . .
O18 Yb4 O24 152.2(3) . .
O31 Yb4 O24 78.8(3) . .
O25 Yb4 O24 82.2(3) . .
O40 Yb4 O24 74.0(3) . .
O18 Yb4 O19 81.5(3) . .
O31 Yb4 O19 149.3(3) . .
O25 Yb4 O19 78.5(3) . .
O40 Yb4 O19 72.6(3) . .
O24 Yb4 O19 111.7(3) . .
O18 Yb4 O22 82.2(3) . .
O31 Yb4 O22 84.9(3) . .
O25 Yb4 O22 152.8(3) . .
O40 Yb4 O22 75.5(3) . .
O24 Yb4 O22 111.4(3) . .
O19 Yb4 O22 115.1(3) . .
O18 Yb4 O21 69.8(3) . .
O31 Yb4 O21 127.6(3) . .
O25 Yb4 O21 132.5(3) . .
O40 Yb4 O21 64.6(3) . .
O24 Yb4 O21 137.7(3) . .
O19 Yb4 O21 64.4(3) . .
O22 Yb4 O21 50.9(3) . .
O18 Yb4 O23 132.5(3) . .
O31 Yb4 O23 69.2(3) . .
O25 Yb4 O23 123.7(3) . .
O40 Yb4 O23 68.2(3) . .
O24 Yb4 O23 50.0(3) . .
O19 Yb4 O23 140.1(3) . .
O22 Yb4 O23 61.8(3) . .
O21 Yb4 O23 103.8(3) . .
O18 Yb4 O20 121.3(3) . .
O31 Yb4 O20 127.6(3) . .
O25 Yb4 O20 66.1(3) . .
O40 Yb4 O20 65.7(3) . .
O24 Yb4 O20 63.5(3) . .
O19 Yb4 O20 48.7(3) . .
O22 Yb4 O20 140.8(3) . .
O21 Yb4 O20 104.6(3) . .
O23 Yb4 O20 106.0(3) . .
O18 Yb4 C92 77.0(3) . .
O31 Yb4 C92 108.0(3) . .
O25 Yb4 C92 152.3(3) . .
O40 Yb4 C92 65.4(3) . .
O24 Yb4 C92 125.5(3) . .
O19 Yb4 C92 89.6(3) . .
O22 Yb4 C92 25.5(3) . .
O21 Yb4 C92 25.7(3) . .
O23 Yb4 C92 81.1(3) . .
O20 Yb4 C92 123.0(3) . .
O18 Yb4 C88 151.5(3) . .
O31 Yb4 C88 74.7(3) . .
O25 Yb4 C88 104.7(3) . .
O40 Yb4 C88 66.7(3) . .
O24 Yb4 C88 25.2(3) . .
O19 Yb4 C88 126.9(3) . .
O22 Yb4 C88 86.2(3) . .
O21 Yb4 C88 120.8(3) . .
O23 Yb4 C88 25.0(3) . .
O20 Yb4 C88 83.4(3) . .
C92 Yb4 C88 102.4(4) . .
O11 Ni1 O15 168.2(4) 2_767 .
O11 Ni1 N6 87.7(4) 2_767 2_767
O15 Ni1 N6 97.2(4) . 2_767
O11 Ni1 O2 85.4(3) 2_767 .
O15 Ni1 O2 90.1(3) . .
N6 Ni1 O2 172.5(4) 2_767 .
O11 Ni1 N1 96.6(4) 2_767 .
O15 Ni1 N1 94.1(4) . .
N6 Ni1 N1 90.3(4) 2_767 .
O2 Ni1 N1 87.6(4) . .
O11 Ni1 O13 85.5(4) 2_767 .
O15 Ni1 O13 83.2(3) . .
N6 Ni1 O13 98.1(4) 2_767 .
O2 Ni1 O13 84.3(3) . .
N1 Ni1 O13 171.4(4) . .
O11 Ni1 Yb1 87.1(3) 2_767 .
O15 Ni1 Yb1 82.4(2) . .
N6 Ni1 Yb1 141.6(3) 2_767 .
O2 Ni1 Yb1 41.0(2) . .
N1 Ni1 Yb1 128.1(3) . .
O13 Ni1 Yb1 43.6(2) . .
O3 Ni2 O30 170.8(4) . .
O3 Ni2 N2 90.8(4) . .
O30 Ni2 N2 93.7(4) . .
O3 Ni2 N3 96.6(4) . .
O30 Ni2 N3 91.1(4) . .
N2 Ni2 N3 94.5(5) . .
O3 Ni2 O6 86.7(3) . .
O30 Ni2 O6 88.8(3) . .
N2 Ni2 O6 177.5(4) . .
N3 Ni2 O6 85.7(4) . .
O3 Ni2 O28 85.5(3) . .
O30 Ni2 O28 86.0(3) . .
N2 Ni2 O28 96.4(4) . .
N3 Ni2 O28 168.8(4) . .
O6 Ni2 O28 83.5(3) . .
O3 Ni2 Yb2 88.2(2) . .
O30 Ni2 Yb2 83.2(3) . .
N2 Ni2 Yb2 139.4(3) . .
N3 Ni2 Yb2 125.9(3) . .
O6 Ni2 Yb2 40.6(2) . .
O28 Ni2 Yb2 43.1(2) . .
O7 Ni3 N4 90.4(4) . .
O7 Ni3 O10 89.0(4) . .
N4 Ni3 O10 172.1(4) . .
O7 Ni3 O34 171.5(4) . .
N4 Ni3 O34 92.0(4) . .
O10 Ni3 O34 87.5(4) . .
O7 Ni3 N5 94.8(4) . .
N4 Ni3 N5 98.7(5) . .
O10 Ni3 N5 89.2(4) . .
O34 Ni3 N5 92.9(4) . .
O7 Ni3 O36 86.2(4) . .
N4 Ni3 O36 91.5(4) . .
O10 Ni3 O36 80.6(3) . .
O34 Ni3 O36 85.6(3) . .
N5 Ni3 O36 169.7(4) . .
O7 Ni3 Yb3 91.9(3) . .
N4 Ni3 Yb3 132.8(3) . .
O10 Ni3 Yb3 39.4(2) . .
O34 Ni3 Yb3 80.6(3) . .
N5 Ni3 Yb3 128.0(3) . .
O36 Ni3 Yb3 41.7(2) . .
C8 N1 C9 116.6(12) . .
C8 N1 Ni1 119.2(9) . .
C9 N1 Ni1 124.1(9) . .
C17 N2 C16 117.2(11) . .
C17 N2 Ni2 123.7(9) . .
C16 N2 Ni2 119.1(8) . .
C32 N3 C33 115.3(12) . .
C32 N3 Ni2 120.9(10) . .
C33 N3 Ni2 123.6(9) . .
C41 N4 C40 116.1(13) . .
C41 N4 Ni3 123.8(11) . .
C40 N4 Ni3 120.1(9) . .
C56 N5 C57 115.9(12) . .
C56 N5 Ni3 125.2(10) . .
C57 N5 Ni3 119.0(9) . .
C65 N6 C64 116.0(12) . .
C65 N6 Ni1 120.5(10) . 2_767
C64 N6 Ni1 122.6(9) . 2_767
C2 O1 C1 116.1(11) . .
C2 O1 Yb1 118.1(8) . .
C1 O1 Yb1 125.8(8) . .
C7 O2 Ni1 119.9(8) . .
C7 O2 Yb1 124.5(8) . .
Ni1 O2 Yb1 103.5(3) . .
C23 O3 Ni2 126.4(8) . .
C22 O4 C24 117.7(10) . .
C26 O5 C25 117.6(10) . .
C26 O5 Yb2 115.8(7) . .
C25 O5 Yb2 126.5(8) . .
C31 O6 Ni2 118.9(8) . .
C31 O6 Yb2 124.0(8) . .
Ni2 O6 Yb2 103.7(4) . .
C47 O7 Ni3 128.0(10) . .
C46 O8 C48 117.4(11) . .
C50 O9 C49 117.0(10) . .
C50 O9 Yb3 118.2(8) . .
C49 O9 Yb3 124.8(7) . .
C55 O10 Ni3 129.7(8) . .
C55 O10 Yb3 123.3(8) . .
Ni3 O10 Yb3 107.0(4) . .
C71 O11 Ni1 121.1(9) . 2_767
C70 O12 C72 117.8(11) . .
C74 O13 Ni1 144.4(9) . .
C74 O13 Yb1 94.3(8) . .
Ni1 O13 Yb1 98.9(3) . .
C74 O14 Yb1 89.8(7) . .
C76 O15 Ni1 128.1(9) . .
C76 O16 Yb1 135.6(9) . .
C78 O17 Yb1 138.3(9) . .
C78 O18 Yb4 141.9(9) . .
C80 O19 Yb1 138.1(8) . .
C80 O19 Yb4 99.8(8) . .
Yb1 O19 Yb4 112.9(3) . .
C80 O20 Yb2 160.2(8) . .
C80 O20 Yb4 90.9(7) . .
Yb2 O20 Yb4 108.9(3) . .
C92 O21 Yb1 156.9(8) . .
C92 O21 Yb4 92.8(7) . .
Yb1 O21 Yb4 110.2(3) . .
C92 O22 Yb3 143.4(8) . .
C92 O22 Yb4 95.5(7) . .
Yb3 O22 Yb4 112.6(3) . .
C88 O23 Yb3 153.5(9) . .
C88 O23 Yb4 92.8(8) . .
Yb3 O23 Yb4 112.7(3) . .
C88 O24 Yb2 138.4(9) . .
C88 O24 Yb4 98.3(8) . .
Yb2 O24 Yb4 114.0(3) . .
C82 O25 Yb4 139.5(9) . .
C82 O26 Yb2 132.5(8) . .
C84 O27 Yb2 88.8(8) . .
C84 O28 Ni2 143.5(8) . .
C84 O28 Yb2 95.7(8) . .
Ni2 O28 Yb2 98.3(3) . .
C86 O29 Yb2 134.2(8) . .
C86 O30 Ni2 127.9(9) . .
C90 O31 Yb4 136.3(8) . .
C90 O32 Yb3 129.9(8) . .
C96 O33 Yb3 137.8(9) . .
C96 O34 Ni3 128.5(9) . .
C94 O35 Yb3 88.2(8) . .
C94 O36 Ni3 142.5(9) . .
C94 O36 Yb3 98.9(9) . .
Ni3 O36 Yb3 100.4(3) . .
C98 O37 Yb1 131.5(8) . .
C100 O38 Yb2 127.1(8) . .
C102 O39 Yb3 133.2(8) . .
Yb4 O40 H40D 109.7 . .
Yb4 O40 H40A 109.4 . .
H40D O40 H40A 109.8 . .
C105 O41 C104 116(2) . .
C108 O42 H42A 109.5 . .
C112 O43 H43A 109.5 . .
C110 O44 H44A 109.5 . .
O1 C1 H1A 109.5 . .
O1 C1 H1B 109.5 . .
H1A C1 H1B 109.5 . .
O1 C1 H1C 109.5 . .
H1A C1 H1C 109.5 . .
H1B C1 H1C 109.5 . .
C3 C2 O1 127.4(13) . .
C3 C2 C7 121.1(13) . .
O1 C2 C7 111.4(12) . .
C2 C3 C4 121.4(14) . .
C2 C3 H3A 119.3 . .
C4 C3 H3A 119.3 . .
C5 C4 C3 119.7(14) . .
C5 C4 H4A 120.1 . .
C3 C4 H4A 120.1 . .
C4 C5 C6 121.4(14) . .
C4 C5 H5A 119.3 . .
C6 C5 H5A 119.3 . .
C5 C6 C7 118.1(13) . .
C5 C6 C8 117.5(13) . .
C7 C6 C8 123.9(13) . .
O2 C7 C6 122.3(12) . .
O2 C7 C2 119.6(12) . .
C6 C7 C2 118.1(12) . .
N1 C8 C6 129.3(13) . .
N1 C8 H8A 115.3 . .
C6 C8 H8A 115.3 . .
N1 C9 C10 113.2(11) . .
N1 C9 H9A 108.9 . .
C10 C9 H9A 108.9 . .
N1 C9 H9B 108.9 . .
C10 C9 H9B 108.9 . .
H9A C9 H9B 107.8 . .
C9 C10 C11 112.4(11) . .
C9 C10 H10A 109.1 . .
C11 C10 H10A 109.1 . .
C9 C10 H10B 109.1 . .
C11 C10 H10B 109.1 . .
H10A C10 H10B 107.9 . .
C12 C11 C10 113.9(12) . .
C12 C11 H11A 108.8 . .
C10 C11 H11A 108.8 . .
C12 C11 H11B 108.8 . .
C10 C11 H11B 108.8 . .
H11A C11 H11B 107.7 . .
C11 C12 C13 113.4(12) . .
C11 C12 H12A 108.9 . .
C13 C12 H12A 108.9 . .
C11 C12 H12B 108.9 . .
C13 C12 H12B 108.9 . .
H12A C12 H12B 107.7 . .
C14 C13 C12 115.7(12) . .
C14 C13 H13A 108.3 . .
C12 C13 H13A 108.3 . .
C14 C13 H13B 108.3 . .
C12 C13 H13B 108.3 . .
H13A C13 H13B 107.4 . .
C13 C14 C15 111.7(12) . .
C13 C14 H14A 109.3 . .
C15 C14 H14A 109.3 . .
C13 C14 H14B 109.3 . .
C15 C14 H14B 109.3 . .
H14A C14 H14B 107.9 . .
C16 C15 C14 114.9(12) . .
C16 C15 H15A 108.5 . .
C14 C15 H15A 108.5 . .
C16 C15 H15B 108.5 . .
C14 C15 H15B 108.5 . .
H15A C15 H15B 107.5 . .
N2 C16 C15 109.5(11) . .
N2 C16 H16A 109.8 . .
C15 C16 H16A 109.8 . .
N2 C16 H16B 109.8 . .
C15 C16 H16B 109.8 . .
H16A C16 H16B 108.2 . .
N2 C17 C18 128.5(13) . .
N2 C17 H17A 115.8 . .
C18 C17 H17A 115.8 . .
C19 C18 C17 117.2(12) . .
C19 C18 C23 119.4(12) . .
C17 C18 C23 123.3(12) . .
C20 C19 C18 121.5(14) . .
C20 C19 H19A 119.3 . .
C18 C19 H19A 119.3 . .
C21 C20 C19 119.6(14) . .
C21 C20 H20A 120.2 . .
C19 C20 H20A 120.2 . .
C20 C21 C22 122.2(14) . .
C20 C21 H21A 118.9 . .
C22 C21 H21A 118.9 . .
C21 C22 O4 126.3(12) . .
C21 C22 C23 120.6(13) . .
O4 C22 C23 113.1(11) . .
O3 C23 C22 118.3(11) . .
O3 C23 C18 125.0(11) . .
C22 C23 C18 116.7(12) . .
O4 C24 H24A 109.5 . .
O4 C24 H24B 109.5 . .
H24A C24 H24B 109.5 . .
O4 C24 H24C 109.5 . .
H24A C24 H24C 109.5 . .
H24B C24 H24C 109.5 . .
O5 C25 H25A 109.5 . .
O5 C25 H25B 109.5 . .
H25A C25 H25B 109.5 . .
O5 C25 H25C 109.5 . .
H25A C25 H25C 109.5 . .
H25B C25 H25C 109.5 . .
C27 C26 C31 123.8(14) . .
C27 C26 O5 122.9(13) . .
C31 C26 O5 113.2(11) . .
C26 C27 C28 117.2(15) . .
C26 C27 H27A 121.4 . .
C28 C27 H27A 121.4 . .
C29 C28 C27 120.7(15) . .
C29 C28 H28A 119.7 . .
C27 C28 H28A 119.7 . .
C28 C29 C30 120.8(15) . .
C28 C29 H29A 119.6 . .
C30 C29 H29A 119.6 . .
C31 C30 C29 119.1(14) . .
C31 C30 C32 123.3(12) . .
C29 C30 C32 116.4(13) . .
O6 C31 C30 124.0(13) . .
O6 C31 C26 117.9(12) . .
C30 C31 C26 118.1(13) . .
N3 C32 C30 124.9(13) . .
N3 C32 H32A 117.5 . .
C30 C32 H32A 117.5 . .
N3 C33 C34 111.8(11) . .
N3 C33 H33A 109.3 . .
C34 C33 H33A 109.3 . .
N3 C33 H33B 109.3 . .
C34 C33 H33B 109.3 . .
H33A C33 H33B 107.9 . .
C35 C34 C33 115.5(12) . .
C35 C34 H34A 108.4 . .
C33 C34 H34A 108.4 . .
C35 C34 H34B 108.4 . .
C33 C34 H34B 108.4 . .
H34A C34 H34B 107.5 . .
C34 C35 C36 115.9(12) . .
C34 C35 H35A 108.3 . .
C36 C35 H35A 108.3 . .
C34 C35 H35B 108.3 . .
C36 C35 H35B 108.3 . .
H35A C35 H35B 107.4 . .
C35 C36 C37 111.9(12) . .
C35 C36 H36A 109.2 . .
C37 C36 H36A 109.2 . .
C35 C36 H36B 109.2 . .
C37 C36 H36B 109.2 . .
H36A C36 H36B 107.9 . .
C36 C37 C38 115.8(12) . .
C36 C37 H37A 108.3 . .
C38 C37 H37A 108.3 . .
C36 C37 H37B 108.3 . .
C38 C37 H37B 108.3 . .
H37A C37 H37B 107.4 . .
C39 C38 C37 111.3(12) . .
C39 C38 H38A 109.4 . .
C37 C38 H38A 109.4 . .
C39 C38 H38B 109.4 . .
C37 C38 H38B 109.4 . .
H38A C38 H38B 108.0 . .
C38 C39 C40 115.5(12) . .
C38 C39 H39A 108.4 . .
C40 C39 H39A 108.4 . .
C38 C39 H39B 108.4 . .
C40 C39 H39B 108.4 . .
H39A C39 H39B 107.5 . .
N4 C40 C39 110.0(12) . .
N4 C40 H40B 109.7 . .
C39 C40 H40B 109.7 . .
N4 C40 H40C 109.7 . .
C39 C40 H40C 109.7 . .
H40B C40 H40C 108.2 . .
N4 C41 C42 128.7(15) . .
N4 C41 H41A 115.6 . .
C42 C41 H41A 115.6 . .
C47 C42 C43 121.3(14) . .
C47 C42 C41 123.0(13) . .
C43 C42 C41 115.6(13) . .
C44 C43 C42 120.3(16) . .
C44 C43 H43B 119.8 . .
C42 C43 H43B 119.8 . .
C43 C44 C45 120.2(16) . .
C43 C44 H44B 119.9 . .
C45 C44 H44B 119.9 . .
C46 C45 C44 119.8(16) . .
C46 C45 H45A 120.1 . .
C44 C45 H45A 120.1 . .
O8 C46 C45 124.4(14) . .
O8 C46 C47 114.2(13) . .
C45 C46 C47 121.3(15) . .
O7 C47 C42 125.5(13) . .
O7 C47 C46 117.4(14) . .
C42 C47 C46 117.0(13) . .
O8 C48 H48A 109.5 . .
O8 C48 H48B 109.5 . .
H48A C48 H48B 109.5 . .
O8 C48 H48C 109.5 . .
H48A C48 H48C 109.5 . .
H48B C48 H48C 109.5 . .
O9 C49 H49A 109.5 . .
O9 C49 H49B 109.5 . .
H49A C49 H49B 109.5 . .
O9 C49 H49C 109.5 . .
H49A C49 H49C 109.5 . .
H49B C49 H49C 109.5 . .
C51 C50 C55 124.4(13) . .
C51 C50 O9 123.7(13) . .
C55 C50 O9 111.8(11) . .
C50 C51 C52 118.4(14) . .
C50 C51 H51A 120.8 . .
C52 C51 H51A 120.8 . .
C53 C52 C51 120.5(13) . .
C53 C52 H52A 119.8 . .
C51 C52 H52A 119.8 . .
C52 C53 C54 121.5(13) . .
C52 C53 H53A 119.2 . .
C54 C53 H53A 119.2 . .
C53 C54 C55 118.9(13) . .
C53 C54 C56 117.8(13) . .
C55 C54 C56 123.1(12) . .
O10 C55 C50 121.2(11) . .
O10 C55 C54 122.6(12) . .
C50 C55 C54 116.2(12) . .
N5 C56 C54 129.4(13) . .
N5 C56 H56A 115.3 . .
C54 C56 H56A 115.3 . .
N5 C57 C58 111.3(12) . .
N5 C57 H57A 109.4 . .
C58 C57 H57A 109.4 . .
N5 C57 H57B 109.4 . .
C58 C57 H57B 109.4 . .
H57A C57 H57B 108.0 . .
C57 C58 C59 114.3(12) . .
C57 C58 H58A 108.7 . .
C59 C58 H58A 108.7 . .
C57 C58 H58B 108.7 . .
C59 C58 H58B 108.7 . .
H58A C58 H58B 107.6 . .
C60 C59 C58 114.6(13) . .
C60 C59 H59A 108.6 . .
C58 C59 H59A 108.6 . .
C60 C59 H59B 108.6 . .
C58 C59 H59B 108.6 . .
H59A C59 H59B 107.6 . .
C59 C60 C61 114.2(12) . .
C59 C60 H60A 108.7 . .
C61 C60 H60A 108.7 . .
C59 C60 H60B 108.7 . .
C61 C60 H60B 108.7 . .
H60A C60 H60B 107.6 . .
C62 C61 C60 112.1(12) . .
C62 C61 H61A 109.2 . .
C60 C61 H61A 109.2 . .
C62 C61 H61B 109.2 . .
C60 C61 H61B 109.2 . .
H61A C61 H61B 107.9 . .
C61 C62 C63 113.8(12) . .
C61 C62 H62A 108.8 . .
C63 C62 H62A 108.8 . .
C61 C62 H62B 108.8 . .
C63 C62 H62B 108.8 . .
H62A C62 H62B 107.7 . .
C64 C63 C62 110.4(12) . .
C64 C63 H63A 109.6 . .
C62 C63 H63A 109.6 . .
C64 C63 H63B 109.6 . .
C62 C63 H63B 109.6 . .
H63A C63 H63B 108.1 . .
N6 C64 C63 111.3(11) . .
N6 C64 H64A 109.4 . .
C63 C64 H64A 109.4 . .
N6 C64 H64B 109.4 . .
C63 C64 H64B 109.4 . .
H64A C64 H64B 108.0 . .
N6 C65 C66 126.5(14) . .
N6 C65 H65A 116.7 . .
C66 C65 H65A 116.7 . .
C67 C66 C71 119.5(14) . .
C67 C66 C65 117.7(14) . .
C71 C66 C65 122.8(13) . .
C68 C67 C66 121.4(14) . .
C68 C67 H67A 119.3 . .
C66 C67 H67A 119.3 . .
C67 C68 C69 121.4(15) . .
C67 C68 H68A 119.3 . .
C69 C68 H68A 119.3 . .
C70 C69 C68 119.2(14) . .
C70 C69 H69A 120.4 . .
C68 C69 H69A 120.4 . .
O12 C70 C69 126.0(13) . .
O12 C70 C71 113.5(11) . .
C69 C70 C71 120.5(13) . .
O11 C71 C66 122.5(13) . .
O11 C71 C70 119.6(12) . .
C66 C71 C70 117.9(12) . .
O12 C72 H72A 109.5 . .
O12 C72 H72B 109.5 . .
H72A C72 H72B 109.5 . .
O12 C72 H72C 109.5 . .
H72A C72 H72C 109.5 . .
H72B C72 H72C 109.5 . .
C74 C73 H73A 109.5 . .
C74 C73 H73B 109.5 . .
H73A C73 H73B 109.5 . .
C74 C73 H73C 109.5 . .
H73A C73 H73C 109.5 . .
H73B C73 H73C 109.5 . .
O14 C74 O13 119.9(12) . .
O14 C74 C73 122.4(12) . .
O13 C74 C73 117.7(12) . .
O14 C74 Yb1 64.3(7) . .
O13 C74 Yb1 59.2(6) . .
C73 C74 Yb1 158.6(11) . .
C76 C75 H75A 109.5 . .
C76 C75 H75B 109.5 . .
H75A C75 H75B 109.5 . .
C76 C75 H75C 109.5 . .
H75A C75 H75C 109.5 . .
H75B C75 H75C 109.5 . .
O15 C76 O16 127.1(14) . .
O15 C76 C75 116.9(13) . .
O16 C76 C75 116.0(13) . .
C78 C77 H77A 109.5 . .
C78 C77 H77B 109.5 . .
H77A C77 H77B 109.5 . .
C78 C77 H77C 109.5 . .
H77A C77 H77C 109.5 . .
H77B C77 H77C 109.5 . .
O18 C78 O17 124.1(12) . .
O18 C78 C77 118.3(13) . .
O17 C78 C77 117.6(14) . .
C80 C79 H79A 109.5 . .
C80 C79 H79B 109.5 . .
H79A C79 H79B 109.5 . .
C80 C79 H79C 109.5 . .
H79A C79 H79C 109.5 . .
H79B C79 H79C 109.5 . .
O19 C80 O20 120.0(12) . .
O19 C80 C79 122.6(12) . .
O20 C80 C79 117.4(11) . .
O19 C80 Yb4 56.0(6) . .
O20 C80 Yb4 64.5(7) . .
C79 C80 Yb4 172.6(9) . .
C82 C81 H81A 109.5 . .
C82 C81 H81B 109.5 . .
H81A C81 H81B 109.5 . .
C82 C81 H81C 109.5 . .
H81A C81 H81C 109.5 . .
H81B C81 H81C 109.5 . .
O25 C82 O26 124.9(13) . .
O25 C82 C81 118.0(14) . .
O26 C82 C81 117.1(13) . .
C84 C83 H83A 109.5 . .
C84 C83 H83B 109.5 . .
H83A C83 H83B 109.5 . .
C84 C83 H83C 109.5 . .
H83A C83 H83C 109.5 . .
H83B C83 H83C 109.5 . .
O27 C84 O28 121.8(12) . .
O27 C84 C83 120.8(13) . .
O28 C84 C83 117.3(12) . .
O27 C84 Yb2 65.4(7) . .
O28 C84 Yb2 57.4(7) . .
C83 C84 Yb2 165.2(10) . .
C86 C85 H85A 109.5 . .
C86 C85 H85B 109.5 . .
H85A C85 H85B 109.5 . .
C86 C85 H85C 109.5 . .
H85A C85 H85C 109.5 . .
H85B C85 H85C 109.5 . .
O30 C86 O29 127.3(12) . .
O30 C86 C85 115.2(12) . .
O29 C86 C85 117.4(12) . .
C88 C87 H87A 109.5 . .
C88 C87 H87B 109.5 . .
H87A C87 H87B 109.5 . .
C88 C87 H87C 109.5 . .
H87A C87 H87C 109.5 . .
H87B C87 H87C 109.5 . .
O23 C88 O24 117.9(12) . .
O23 C88 C87 119.9(11) . .
O24 C88 C87 122.2(11) . .
O23 C88 Yb4 62.1(7) . .
O24 C88 Yb4 56.5(7) . .
C87 C88 Yb4 172.3(9) . .
C90 C89 H89A 109.5 . .
C90 C89 H89B 109.5 . .
H89A C89 H89B 109.5 . .
C90 C89 H89C 109.5 . .
H89A C89 H89C 109.5 . .
H89B C89 H89C 109.5 . .
O31 C90 O32 125.0(12) . .
O31 C90 C89 117.1(11) . .
O32 C90 C89 117.9(11) . .
C92 C91 H91A 109.5 . .
C92 C91 H91B 109.5 . .
H91A C91 H91B 109.5 . .
C92 C91 H91C 109.5 . .
H91A C91 H91C 109.5 . .
H91B C91 H91C 109.5 . .
O22 C92 O21 119.6(11) . .
O22 C92 C91 121.7(11) . .
O21 C92 C91 118.6(11) . .
O22 C92 Yb4 59.0(6) . .
O21 C92 Yb4 61.5(6) . .
C91 C92 Yb4 168.4(8) . .
C94 C93 H93A 109.5 . .
C94 C93 H93B 109.5 . .
H93A C93 H93B 109.5 . .
C94 C93 H93C 109.5 . .
H93A C93 H93C 109.5 . .
H93B C93 H93C 109.5 . .
O35 C94 O36 120.6(13) . .
O35 C94 C93 118.6(13) . .
O36 C94 C93 120.8(13) . .
O35 C94 Yb3 66.1(7) . .
O36 C94 Yb3 55.4(7) . .
C93 C94 Yb3 168.6(9) . .
C96 C95 H95A 109.5 . .
C96 C95 H95B 109.5 . .
H95A C95 H95B 109.5 . .
C96 C95 H95C 109.5 . .
H95A C95 H95C 109.5 . .
H95B C95 H95C 109.5 . .
O33 C96 O34 126.6(13) . .
O33 C96 C95 117.5(12) . .
O34 C96 C95 115.8(13) . .
C98 C97 H97A 109.5 . .
C98 C97 H97B 109.5 . .
H97A C97 H97B 109.5 . .
C98 C97 H97C 109.5 . .
H97A C97 H97C 109.5 . .
H97B C97 H97C 109.5 . .
O37 C98 C97 111.2(14) . .
O37 C98 H98A 109.4 . .
C97 C98 H98A 109.4 . .
O37 C98 H98B 109.4 . .
C97 C98 H98B 109.4 . .
H98A C98 H98B 108.0 . .
C100 C99 H99A 109.5 . .
C100 C99 H99B 109.5 . .
H99A C99 H99B 109.5 . .
C100 C99 H99C 109.5 . .
H99A C99 H99C 109.5 . .
H99B C99 H99C 109.5 . .
O38 C100 C99 111.2(12) . .
O38 C100 H10C 109.4 . .
C99 C100 H10C 109.4 . .
O38 C100 H10D 109.4 . .
C99 C100 H10D 109.4 . .
H10C C100 H10D 108.0 . .
C102 C101 H10E 109.5 . .
C102 C101 H10F 109.5 . .
H10E C101 H10F 109.5 . .
C102 C101 H10G 109.5 . .
H10E C101 H10G 109.5 . .
H10F C101 H10G 109.5 . .
O39 C102 C101 113.1(12) . .
O39 C102 H10H 109.0 . .
C101 C102 H10H 109.0 . .
O39 C102 H10I 109.0 . .
C101 C102 H10I 109.0 . .
H10H C102 H10I 107.8 . .
C104 C103 H10J 109.5 . .
C104 C103 H10K 109.5 . .
H10J C103 H10K 109.5 . .
C104 C103 H10L 109.5 . .
H10J C103 H10L 109.5 . .
H10K C103 H10L 109.5 . .
C103 C104 O41 106(2) . .
C103 C104 H10M 110.5 . .
O41 C104 H10M 110.5 . .
C103 C104 H10N 110.5 . .
O41 C104 H10N 110.5 . .
H10M C104 H10N 108.7 . .
O41 C105 C106 100(2) . .
O41 C105 H11J 111.8 . .
C106 C105 H11J 111.8 . .
O41 C105 H10O 111.8 . .
C106 C105 H10O 111.8 . .
H11J C105 H10O 109.5 . .
C105 C106 H10P 109.5 . .
C105 C106 H10Q 109.5 . .
H10P C106 H10Q 109.5 . .
C105 C106 H10R 109.5 . .
H10P C106 H10R 109.5 . .
H10Q C106 H10R 109.5 . .
C108 C107 H10S 109.5 . .
C108 C107 H10T 109.5 . .
H10S C107 H10T 109.5 . .
C108 C107 H10U 109.5 . .
H10S C107 H10U 109.5 . .
H10T C107 H10U 109.5 . .
O42 C108 C107 109.3(15) . .
O42 C108 H10V 109.8 . .
C107 C108 H10V 109.8 . .
O42 C108 H10W 109.8 . .
C107 C108 H10W 109.8 . .
H10V C108 H10W 108.3 . .
C110 C109 H10X 109.5 . .
C110 C109 H10Y 109.5 . .
H10X C109 H10Y 109.5 . .
C110 C109 H10Z 109.5 . .
H10X C109 H10Z 109.5 . .
H10Y C109 H10Z 109.5 . .
O44 C110 C109 106(2) . .
O44 C110 H11C 110.5 . .
C109 C110 H11C 110.5 . .
O44 C110 H11D 110.5 . .
C109 C110 H11D 110.5 . .
H11C C110 H11D 108.6 . .
C112 C111 H11E 109.5 . .
C112 C111 H11F 109.5 . .
H11E C111 H11F 109.5 . .
C112 C111 H11G 109.5 . .
H11E C111 H11G 109.5 . .
H11F C111 H11G 109.5 . .
O43 C112 C111 114(2) . .
O43 C112 H11H 108.7 . .
C111 C112 H11H 108.7 . .
O43 C112 H11I 108.7 . .
C111 C112 H11I 108.7 . .
H11H C112 H11I 107.6 . .
O46 O48 O49 79(4) 1_655 1_665

loop_
_geom_bond_atom_site_label_1
_geom_bond_atom_site_label_2
_geom_bond_distance
_geom_bond_site_symmetry_2
Yb1 O17 2.319(9) .
Yb1 O2 2.354(8) .
Yb1 O16 2.400(10) .
Yb1 O19 2.408(8) .
Yb1 O21 2.425(8) .
Yb1 O13 2.435(8) .
Yb1 O37 2.450(9) .
Yb1 O14 2.550(10) .
Yb1 O1 2.623(9) .
Yb1 C74 2.829(13) .
Yb1 Ni1 3.4920(19) .
Yb1 Yb4 4.1118(14) .
Yb2 O26 2.311(9) .
Yb2 O6 2.333(9) .
Yb2 O20 2.359(8) .
Yb2 O28 2.404(9) .
Yb2 O24 2.408(8) .
Yb2 O29 2.450(9) .
Yb2 O38 2.478(8) .
Yb2 O5 2.551(9) .
Yb2 O27 2.582(9) .
Yb2 C84 2.838(13) .
Yb2 Ni2 3.482(2) .
Yb2 Yb4 4.1275(14) .
Yb3 O32 2.299(9) .
Yb3 O10 2.349(8) .
Yb3 O33 2.378(9) .
Yb3 O23 2.389(8) .
Yb3 O36 2.394(10) .
Yb3 O22 2.502(9) .
Yb3 O39 2.530(8) .
Yb3 O9 2.538(9) .
Yb3 O35 2.630(9) .
Yb3 C94 2.876(14) .
Yb3 Ni3 3.540(3) .
Yb3 Yb4 4.1884(16) .
Yb4 O18 2.347(9) .
Yb4 O31 2.353(9) .
Yb4 O25 2.384(9) .
Yb4 O40 2.478(8) .
Yb4 O24 2.513(8) .
Yb4 O19 2.525(8) .
Yb4 O22 2.534(8) .
Yb4 O21 2.589(9) .
Yb4 O23 2.640(9) .
Yb4 O20 2.709(8) .
Yb4 C92 2.943(12) .
Yb4 C88 2.982(14) .
Ni1 O11 2.019(10) 2_767
Ni1 O15 2.049(9) .
Ni1 N6 2.068(12) 2_767
Ni1 O2 2.088(8) .
Ni1 N1 2.092(11) .
Ni1 O13 2.155(9) .
Ni2 O3 2.036(8) .
Ni2 O30 2.041(9) .
Ni2 N2 2.055(11) .
Ni2 N3 2.071(12) .
Ni2 O6 2.092(8) .
Ni2 O28 2.197(10) .
Ni3 O7 2.008(9) .
Ni3 N4 2.022(12) .
Ni3 O10 2.049(10) .
Ni3 O34 2.068(9) .
Ni3 N5 2.084(11) .
Ni3 O36 2.211(9) .
N1 C8 1.279(17) .
N1 C9 1.474(17) .
N2 C17 1.286(16) .
N2 C16 1.486(16) .
N3 C32 1.300(17) .
N3 C33 1.474(18) .
N4 C41 1.284(18) .
N4 C40 1.499(18) .
N5 C56 1.262(17) .
N5 C57 1.481(18) .
N6 C65 1.308(18) .
N6 C64 1.460(18) .
N6 Ni1 2.068(12) 2_767
O1 C2 1.374(17) .
O1 C1 1.446(16) .
O2 C7 1.347(15) .
O3 C23 1.303(15) .
O4 C22 1.383(16) .
O4 C24 1.403(16) .
O5 C26 1.414(16) .
O5 C25 1.451(15) .
O6 C31 1.343(16) .
O7 C47 1.299(17) .
O8 C46 1.351(18) .
O8 C48 1.433(16) .
O9 C50 1.414(15) .
O9 C49 1.414(17) .
O10 C55 1.335(15) .
O11 C71 1.301(16) .
O11 Ni1 2.019(10) 2_767
O12 C70 1.363(16) .
O12 C72 1.419(19) .
O13 C74 1.270(15) .
O14 C74 1.235(16) .
O15 C76 1.257(16) .
O16 C76 1.272(17) .
O17 C78 1.262(16) .
O18 C78 1.258(16) .
O19 C80 1.248(15) .
O20 C80 1.251(15) .
O21 C92 1.276(15) .
O22 C92 1.272(15) .
O23 C88 1.264(15) .
O24 C88 1.284(15) .
O25 C82 1.259(16) .
O26 C82 1.279(17) .
O27 C84 1.234(16) .
O28 C84 1.288(16) .
O29 C86 1.267(16) .
O30 C86 1.248(16) .
O31 C90 1.267(15) .
O32 C90 1.280(15) .
O33 C96 1.218(17) .
O34 C96 1.273(16) .
O35 C94 1.251(16) .
O36 C94 1.265(16) .
O37 C98 1.434(17) .
O38 C100 1.437(16) .
O39 C102 1.418(16) .
O40 H40D 0.8501 .
O40 H40A 0.8501 .
O41 C105 1.41(2) .
O41 C104 1.62(3) .
O42 C108 1.388(19) .
O42 H42A 0.8200 .
O43 C112 1.33(3) .
O43 H43A 0.8200 .
O44 C110 1.41(3) .
O44 H44A 0.8200 .
C1 H1A 0.9600 .
C1 H1B 0.9600 .
C1 H1C 0.9600 .
C2 C3 1.34(2) .
C2 C7 1.450(19) .
C3 C4 1.39(2) .
C3 H3A 0.9300 .
C4 C5 1.38(2) .
C4 H4A 0.9300 .
C5 C6 1.42(2) .
C5 H5A 0.9300 .
C6 C7 1.425(19) .
C6 C8 1.43(2) .
C8 H8A 0.9300 .
C9 C10 1.512(19) .
C9 H9A 0.9700 .
C9 H9B 0.9700 .
C10 C11 1.540(19) .
C10 H10A 0.9700 .
C10 H10B 0.9700 .
C11 C12 1.471(19) .
C11 H11A 0.9700 .
C11 H11B 0.9700 .
C12 C13 1.539(18) .
C12 H12A 0.9700 .
C12 H12B 0.9700 .
C13 C14 1.51(2) .
C13 H13A 0.9700 .
C13 H13B 0.9700 .
C14 C15 1.533(19) .
C14 H14A 0.9700 .
C14 H14B 0.9700 .
C15 C16 1.50(2) .
C15 H15A 0.9700 .
C15 H15B 0.9700 .
C16 H16A 0.9700 .
C16 H16B 0.9700 .
C17 C18 1.435(18) .
C17 H17A 0.9300 .
C18 C19 1.393(19) .
C18 C23 1.440(18) .
C19 C20 1.38(2) .
C19 H19A 0.9300 .
C20 C21 1.36(2) .
C20 H20A 0.9300 .
C21 C22 1.367(19) .
C21 H21A 0.9300 .
C22 C23 1.436(18) .
C24 H24A 0.9600 .
C24 H24B 0.9600 .
C24 H24C 0.9600 .
C25 H25A 0.9600 .
C25 H25B 0.9600 .
C25 H25C 0.9600 .
C26 C27 1.37(2) .
C26 C31 1.392(19) .
C27 C28 1.39(2) .
C27 H27A 0.9300 .
C28 C29 1.38(2) .
C28 H28A 0.9300 .
C29 C30 1.397(19) .
C29 H29A 0.9300 .
C30 C31 1.388(19) .
C30 C32 1.457(19) .
C32 H32A 0.9300 .
C33 C34 1.524(19) .
C33 H33A 0.9700 .
C33 H33B 0.9700 .
C34 C35 1.517(19) .
C34 H34A 0.9700 .
C34 H34B 0.9700 .
C35 C36 1.524(19) .
C35 H35A 0.9700 .
C35 H35B 0.9700 .
C36 C37 1.529(19) .
C36 H36A 0.9700 .
C36 H36B 0.9700 .
C37 C38 1.537(19) .
C37 H37A 0.9700 .
C37 H37B 0.9700 .
C38 C39 1.510(19) .
C38 H38A 0.9700 .
C38 H38B 0.9700 .
C39 C40 1.518(19) .
C39 H39A 0.9700 .
C39 H39B 0.9700 .
C40 H40B 0.9700 .
C40 H40C 0.9700 .
C41 C42 1.45(2) .
C41 H41A 0.9300 .
C42 C47 1.36(2) .
C42 C43 1.42(2) .
C43 C44 1.35(2) .
C43 H43B 0.9300 .
C44 C45 1.41(2) .
C44 H44B 0.9300 .
C45 C46 1.36(2) .
C45 H45A 0.9300 .
C46 C47 1.45(2) .
C48 H48A 0.9600 .
C48 H48B 0.9600 .
C48 H48C 0.9600 .
C49 H49A 0.9600 .
C49 H49B 0.9600 .
C49 H49C 0.9600 .
C50 C51 1.345(19) .
C50 C55 1.391(19) .
C51 C52 1.414(19) .
C51 H51A 0.9300 .
C52 C53 1.34(2) .
C52 H52A 0.9300 .
C53 C54 1.41(2) .
C53 H53A 0.9300 .
C54 C55 1.441(18) .
C54 C56 1.46(2) .
C56 H56A 0.9300 .
C57 C58 1.524(18) .
C57 H57A 0.9700 .
C57 H57B 0.9700 .
C58 C59 1.525(19) .
C58 H58A 0.9700 .
C58 H58B 0.9700 .
C59 C60 1.507(19) .
C59 H59A 0.9700 .
C59 H59B 0.9700 .
C60 C61 1.53(2) .
C60 H60A 0.9700 .
C60 H60B 0.9700 .
C61 C62 1.525(19) .
C61 H61A 0.9700 .
C61 H61B 0.9700 .
C62 C63 1.53(2) .
C62 H62A 0.9700 .
C62 H62B 0.9700 .
C63 C64 1.519(18) .
C63 H63A 0.9700 .
C63 H63B 0.9700 .
C64 H64A 0.9700 .
C64 H64B 0.9700 .
C65 C66 1.45(2) .
C65 H65A 0.9300 .
C66 C67 1.385(19) .
C66 C71 1.427(19) .
C67 C68 1.35(2) .
C67 H67A 0.9300 .
C68 C69 1.42(2) .
C68 H68A 0.9300 .
C69 C70 1.364(19) .
C69 H69A 0.9300 .
C70 C71 1.454(19) .
C72 H72A 0.9600 .
C72 H72B 0.9600 .
C72 H72C 0.9600 .
C73 C74 1.521(19) .
C73 H73A 0.9600 .
C73 H73B 0.9600 .
C73 H73C 0.9600 .
C75 C76 1.54(2) .
C75 H75A 0.9600 .
C75 H75B 0.9600 .
C75 H75C 0.9600 .
C77 C78 1.46(2) .
C77 H77A 0.9600 .
C77 H77B 0.9600 .
C77 H77C 0.9600 .
C79 C80 1.526(17) .
C79 H79A 0.9600 .
C79 H79B 0.9600 .
C79 H79C 0.9600 .
C81 C82 1.51(2) .
C81 H81A 0.9600 .
C81 H81B 0.9600 .
C81 H81C 0.9600 .
C83 C84 1.510(18) .
C83 H83A 0.9600 .
C83 H83B 0.9600 .
C83 H83C 0.9600 .
C85 C86 1.532(19) .
C85 H85A 0.9600 .
C85 H85B 0.9600 .
C85 H85C 0.9600 .
C87 C88 1.518(17) .
C87 H87A 0.9600 .
C87 H87B 0.9600 .
C87 H87C 0.9600 .
C89 C90 1.518(18) .
C89 H89A 0.9600 .
C89 H89B 0.9600 .
C89 H89C 0.9600 .
C91 C92 1.497(17) .
C91 H91A 0.9600 .
C91 H91B 0.9600 .
C91 H91C 0.9600 .
C93 C94 1.52(2) .
C93 H93A 0.9600 .
C93 H93B 0.9600 .
C93 H93C 0.9600 .
C95 C96 1.527(19) .
C95 H95A 0.9600 .
C95 H95B 0.9600 .
C95 H95C 0.9600 .
C97 C98 1.479(19) .
C97 H97A 0.9600 .
C97 H97B 0.9600 .
C97 H97C 0.9600 .
C98 H98A 0.9700 .
C98 H98B 0.9700 .
C99 C100 1.48(2) .
C99 H99A 0.9600 .
C99 H99B 0.9600 .
C99 H99C 0.9600 .
C100 H10C 0.9700 .
C100 H10D 0.9700 .
C101 C102 1.52(2) .
C101 H10E 0.9600 .
C101 H10F 0.9600 .
C101 H10G 0.9600 .
C102 H10H 0.9700 .
C102 H10I 0.9700 .
C103 C104 1.60(2) .
C103 H10J 0.9600 .
C103 H10K 0.9600 .
C103 H10L 0.9600 .
C104 H10M 0.9700 .
C104 H10N 0.9700 .
C105 C106 1.44(4) .
C105 H11J 0.9700 .
C105 H10O 0.9700 .
C106 H10P 0.9600 .
C106 H10Q 0.9600 .
C106 H10R 0.9600 .
C107 C108 1.50(2) .
C107 H10S 0.9600 .
C107 H10T 0.9600 .
C107 H10U 0.9600 .
C108 H10V 0.9700 .
C108 H10W 0.9700 .
C109 C110 1.48(3) .
C109 H10X 0.9600 .
C109 H10Y 0.9600 .
C109 H10Z 0.9600 .
C110 H11C 0.9700 .
C110 H11D 0.9700 .
C111 C112 1.45(3) .
C111 H11E 0.9600 .
C111 H11F 0.9600 .
C111 H11G 0.9600 .
C112 H11H 0.9700 .
C112 H11I 0.9700 .
O46 O48 1.28(6) 1_455
O47 O50 1.71(6) .
O48 O46 1.28(6) 1_655
O48 O49 1.73(6) 1_665
O49 O48 1.73(6) 1_445
O52 O53 1.50(7) .
